data_4105405
loop_
_publ_author_name
'Yurii V. Geletii'
'Claire Besson'
'Yu Hou'
'Qiushi Yin'
'Djamaladdin G. Musaev'
'David Qui\~nonero'
'Rui Cao'
'Kenneth I. Hardcastle'
'Anna Proust'
'Paul K\"ogerler'
'Craig L. Hill'

_publ_section_title
;
 Structural, Physicochemical, and Reactivity Properties of an
 All-Inorganic, Highly Active Tetraruthenium Homogeneous Catalyst for
 Water Oxidation
;
_journal_name_full 'Journal of the American Chemical Society'
_journal_page_first 17360
_journal_page_last 17370
_journal_paper_doi 10.1021/ja907277b
_journal_volume 131
_journal_year 2009
_chemical_formula_moiety 'H12 Ce2.50 K N0.50 O82 Ru4 Si2 W20'
_chemical_formula_sum 'Ce2.5 H12 K N0.5 O82 Ru4 Si2 W20'
_chemical_formula_weight 5857.96
_chemical_name_systematic
; 
 ? 
;
_space_group_IT_number 2
_symmetry_cell_setting triclinic
_symmetry_space_group_name_Hall '-P 1'
_symmetry_space_group_name_H-M 'P -1'
_atom_sites_solution_hydrogens none
_atom_sites_solution_primary direct
_atom_sites_solution_secondary difmap
_audit_creation_method SHELXL-97
_cell_angle_alpha 102.564(10)
_cell_angle_beta 99.400(10)
_cell_angle_gamma 91.116(11)
_cell_formula_units_Z 2
_cell_length_a 16.083(3)
_cell_length_b 18.405(4)
_cell_length_c 20.111(4)
_cell_measurement_reflns_used 9942
_cell_measurement_temperature 173(2)
_cell_measurement_theta_max 26.36
_cell_measurement_theta_min 2.28
_cell_volume 5723(2)
_computing_cell_refinement 'Bruker SAINT'
_computing_data_collection 'Bruker APEX2'
_computing_data_reduction 'Bruker SAINT'
_computing_molecular_graphics 'Bruker SHELXTL'
_computing_publication_material 'Bruker SHELXTL'
_computing_structure_refinement 'SHELXL-97 (Sheldrick, 2008)'
_computing_structure_solution 'SHELXS-97 (Sheldrick, 2008)'
_diffrn_ambient_temperature 173(2)
_diffrn_measured_fraction_theta_full 0.990
_diffrn_measured_fraction_theta_max 0.990
_diffrn_measurement_device_type 'Bruker APEX-II CCD'
_diffrn_measurement_method '\f and \w scans'
_diffrn_radiation_monochromator graphite
_diffrn_radiation_source 'fine-focus sealed tube'
_diffrn_radiation_type MoK\a
_diffrn_radiation_wavelength 0.71073
_diffrn_reflns_av_R_equivalents 0.0734
_diffrn_reflns_av_sigmaI/netI 0.0649
_diffrn_reflns_limit_h_max 19
_diffrn_reflns_limit_h_min -20
_diffrn_reflns_limit_k_max 22
_diffrn_reflns_limit_k_min -22
_diffrn_reflns_limit_l_max 25
_diffrn_reflns_limit_l_min -22
_diffrn_reflns_number 90897
_diffrn_reflns_theta_full 26.42
_diffrn_reflns_theta_max 26.42
_diffrn_reflns_theta_min 1.29
_exptl_absorpt_coefficient_mu 21.662
_exptl_absorpt_correction_T_max 0.2761
_exptl_absorpt_correction_T_min 0.1118
_exptl_absorpt_correction_type multi-scan
_exptl_absorpt_process_details SADABS
_exptl_crystal_colour black
_exptl_crystal_density_diffrn 3.772
_exptl_crystal_description block
_exptl_crystal_F_000 5747
_exptl_crystal_size_max 0.18
_exptl_crystal_size_mid 0.11
_exptl_crystal_size_min 0.08
_refine_diff_density_max 7.674
_refine_diff_density_min -5.229
_refine_diff_density_rms 0.481
_refine_ls_extinction_method none
_refine_ls_goodness_of_fit_ref 1.008
_refine_ls_hydrogen_treatment undef
_refine_ls_matrix_type full
_refine_ls_number_parameters 782
_refine_ls_number_reflns 23311
_refine_ls_number_restraints 0
_refine_ls_restrained_S_all 1.008
_refine_ls_R_factor_all 0.0634
_refine_ls_R_factor_gt 0.0541
_refine_ls_shift/su_max 0.002
_refine_ls_shift/su_mean 0.000
_refine_ls_structure_factor_coef Fsqd
_refine_ls_weighting_details 'calc w=1/[\s^2^(Fo^2^)+(0.1450P)^2^+55.0000P] where P=(Fo^2^+2Fc^2^)/3'
_refine_ls_weighting_scheme calc
_refine_ls_wR_factor_gt 0.1867
_refine_ls_wR_factor_ref 0.1961
_reflns_number_gt 20116
_reflns_number_total 23311
_reflns_threshold_expression >2sigma(I)
_cod_data_source_file ja907277b_si_002.cif
_cod_data_source_block Ce2.5K(NH4)0.5-1(+1)
_cod_original_cell_volume 5723.2(19)
_cod_original_formula_sum 'H12 Ce2.50 K N0.50 O82 Ru4 Si2 W20'
_cod_database_code 4105405

loop_
_symmetry_equiv_pos_as_xyz
'x, y, z'
'-x, -y, -z'

loop_
_atom_site_label
_atom_site_type_symbol
_atom_site_fract_x
_atom_site_fract_y
_atom_site_fract_z
_atom_site_U_iso_or_equiv
_atom_site_adp_type
_atom_site_occupancy
_atom_site_symmetry_multiplicity
_atom_site_calc_flag
_atom_site_refinement_flags
Ce1 Ce 0.45231(8) 0.28617(10) 0.17512(6) 0.0220(3) Uani 0.80 1 d P
Ce2 Ce 0.80431(12) 0.23054(10) 0.57991(9) 0.0584(6) Uani 0.90 1 d P
Ce3 Ce 0.08902(6) 0.29001(5) 0.95261(4) 0.01354(19) Uani 1 1 d .
Ce1A Ce 0.4523(4) 0.2455(4) 0.1680(3) 0.0237(13) Uiso 0.20 1 d P
Ce2A Ce 0.7458(7) 0.2431(6) 0.5384(6) 0.023(2) Uiso 0.10 1 d P
O1 O -0.2664(7) 0.2321(7) 0.2389(6) 0.019(3) Uiso 1 1 d .
O2 O -0.1151(7) 0.1791(6) 0.2021(6) 0.013(2) Uiso 1 1 d .
O3 O -0.1126(7) 0.0366(6) 0.1191(6) 0.014(2) Uiso 1 1 d .
O4 O -0.0067(7) 0.1593(6) 0.1120(6) 0.016(2) Uiso 1 1 d .
O5 O 0.1010(7) 0.2549(6) 0.0666(6) 0.018(2) Uiso 1 1 d .
O6 O 0.0082(7) 0.3086(6) 0.1713(6) 0.018(2) Uiso 1 1 d .
O7 O -0.0566(8) 0.4501(7) 0.1860(7) 0.024(3) Uiso 1 1 d .
O8 O -0.1380(8) 0.3281(7) 0.2144(7) 0.025(3) Uiso 1 1 d .
O9 O -0.1691(7) 0.3383(6) 0.3423(6) 0.016(2) Uiso 1 1 d .
O10 O -0.1321(7) 0.2010(6) 0.3366(6) 0.013(2) Uiso 1 1 d .
O11 O -0.0350(7) 0.0727(6) 0.2588(6) 0.015(2) Uiso 1 1 d .
O12 O 0.0607(7) 0.0513(6) 0.1644(6) 0.018(2) Uiso 1 1 d .
O13 O 0.1602(7) 0.1504(6) 0.1412(6) 0.016(2) Uiso 1 1 d .
O14 O 0.1742(7) 0.2890(6) 0.2085(6) 0.017(2) Uiso 1 1 d .
O15 O 0.0761(7) 0.4166(6) 0.2842(6) 0.017(2) Uiso 1 1 d .
O16 O -0.0738(7) 0.4389(7) 0.3167(6) 0.019(3) Uiso 1 1 d .
O17 O -0.1040(8) 0.4572(7) 0.4523(7) 0.026(3) Uiso 1 1 d .
O18 O -0.0485(7) 0.3079(6) 0.4363(5) 0.011(2) Uiso 1 1 d .
O19 O -0.1420(7) 0.1974(6) 0.4728(6) 0.014(2) Uiso 1 1 d .
O20 O -0.0518(7) 0.0972(6) 0.3927(6) 0.014(2) Uiso 1 1 d .
O21 O 0.0333(7) -0.0260(6) 0.3358(6) 0.017(2) Uiso 1 1 d .
O22 O 0.1323(7) 0.0768(6) 0.2966(6) 0.013(2) Uiso 1 1 d .
O23 O 0.2368(8) 0.0364(7) 0.1941(6) 0.021(3) Uiso 1 1 d .
O24 O 0.2337(7) 0.1823(6) 0.2710(6) 0.016(2) Uiso 1 1 d .
O25 O 0.3476(7) 0.2926(6) 0.2581(6) 0.016(2) Uiso 1 1 d .
O26 O 0.2412(7) 0.3953(6) 0.3216(6) 0.017(2) Uiso 1 1 d .
O27 O 0.1717(8) 0.5166(7) 0.3942(6) 0.023(3) Uiso 1 1 d .
O28 O 0.0499(7) 0.4134(6) 0.4113(5) 0.011(2) Uiso 1 1 d .
O29 O -0.0239(7) 0.2994(6) 0.3018(5) 0.012(2) Uiso 1 1 d .
O30 O 0.0617(7) 0.1910(6) 0.2360(5) 0.011(2) Uiso 1 1 d .
O31 O 0.0382(7) 0.1934(6) 0.3626(5) 0.011(2) Uiso 1 1 d .
O32 O 0.1417(7) 0.2973(6) 0.3378(6) 0.015(2) Uiso 1 1 d .
O33 O 0.2158(7) 0.3996(6) 0.4544(6) 0.016(2) Uiso 1 1 d .
O34 O 0.0301(7) 0.2084(6) 0.4979(6) 0.013(2) Uiso 1 1 d .
O35 O 0.1208(7) 0.0949(6) 0.4299(5) 0.012(2) Uiso 1 1 d .
O36 O 0.3082(7) 0.2873(6) 0.3851(6) 0.014(2) Uiso 1 1 d .
O37 O 0.1916(7) 0.2495(6) 0.4711(6) 0.017(2) Uiso 1 1 d .
O38 O 0.1714(7) 0.2486(6) 0.6024(6) 0.014(2) Uiso 1 1 d .
O39 O 0.2626(6) 0.1416(6) 0.5305(5) 0.010(2) Uiso 1 1 d .
O40 O 0.3630(7) 0.2491(6) 0.5090(6) 0.014(2) Uiso 1 1 d .
O41 O 0.2749(7) 0.3553(6) 0.5779(6) 0.016(2) Uiso 1 1 d .
O42 O 0.3415(7) 0.2453(7) 0.6390(6) 0.019(3) Uiso 1 1 d .
O43 O 0.2332(7) 0.2822(6) 0.7419(6) 0.013(2) Uiso 1 1 d .
O44 O 0.3949(7) 0.0928(6) 0.6124(6) 0.014(2) Uiso 1 1 d .
O45 O 0.4995(7) 0.2079(6) 0.5931(6) 0.013(2) Uiso 1 1 d .
O46 O 0.3400(6) 0.3942(6) 0.7229(5) 0.009(2) Uiso 1 1 d .
O47 O 0.1960(7) 0.2882(7) 0.8731(6) 0.019(3) Uiso 1 1 d .
O48 O 0.2907(7) 0.1767(6) 0.8098(6) 0.013(2) Uiso 1 1 d .
O49 O 0.2710(8) 0.0283(7) 0.8187(7) 0.026(3) Uiso 1 1 d .
O50 O 0.3806(7) 0.0719(7) 0.7359(6) 0.019(3) Uiso 1 1 d .
O51 O 0.4657(8) -0.0289(7) 0.6508(6) 0.023(3) Uiso 1 1 d .
O52 O 0.5667(7) 0.0945(6) 0.6481(6) 0.016(2) Uiso 1 1 d .
O53 O 0.6716(7) 0.1991(6) 0.6157(6) 0.017(2) Uiso 1 1 d .
O54 O 0.5941(7) 0.3081(6) 0.6995(6) 0.016(2) Uiso 1 1 d .
O55 O 0.6668(8) 0.4546(7) 0.7484(6) 0.021(3) Uiso 1 1 d .
O56 O 0.5076(7) 0.4118(6) 0.7710(6) 0.014(2) Uiso 1 1 d .
O57 O 0.3987(8) 0.5115(7) 0.8308(6) 0.021(3) Uiso 1 1 d .
O58 O 0.3149(7) 0.3875(7) 0.8522(6) 0.019(2) Uiso 1 1 d .
O59 O 0.4013(7) 0.2920(6) 0.7939(6) 0.015(2) Uiso 1 1 d .
O60 O 0.4897(7) 0.1886(6) 0.7209(5) 0.011(2) Uiso 1 1 d .
O61 O 0.4651(7) 0.1824(6) 0.8454(6) 0.016(2) Uiso 1 1 d .
O62 O 0.5658(6) 0.2932(5) 0.8285(5) 0.008(2) Uiso 1 1 d .
O63 O 0.3652(7) 0.2775(6) 0.9179(6) 0.016(2) Uiso 1 1 d .
O64 O 0.3658(8) 0.1387(7) 0.9219(7) 0.025(3) Uiso 1 1 d .
O65 O 0.4479(8) 0.0409(7) 0.8516(6) 0.023(3) Uiso 1 1 d .
O66 O 0.5468(7) 0.0665(6) 0.7693(6) 0.017(2) Uiso 1 1 d .
O67 O 0.6599(7) 0.1949(6) 0.7493(6) 0.017(2) Uiso 1 1 d .
O68 O 0.7168(7) 0.3317(6) 0.8046(6) 0.017(2) Uiso 1 1 d .
O69 O 0.6353(7) 0.4286(6) 0.8748(5) 0.011(2) Uiso 1 1 d .
O70 O 0.4813(8) 0.4052(7) 0.8954(6) 0.022(3) Uiso 1 1 d .
O71 O 0.4383(8) 0.2350(7) 1.0428(6) 0.023(3) Uiso 1 1 d .
O72 O 0.5309(7) 0.1466(6) 0.9551(6) 0.015(2) Uiso 1 1 d .
O73 O 0.6179(8) 0.0225(7) 0.8920(7) 0.027(3) Uiso 1 1 d .
O74 O 0.6430(7) 0.1695(6) 0.8726(6) 0.016(2) Uiso 1 1 d .
O75 O 0.7993(7) 0.2183(7) 0.8594(6) 0.020(3) Uiso 1 1 d .
O76 O 0.6860(7) 0.3166(6) 0.9257(6) 0.014(2) Uiso 1 1 d .
O77 O 0.6157(8) 0.4365(7) 1.0105(6) 0.020(3) Uiso 1 1 d .
O78 O 0.5330(7) 0.2960(7) 0.9620(6) 0.019(2) Uiso 1 1 d .
O79 O 0.3887(8) 0.3981(8) 0.5016(7) 0.029(3) Uiso 1 1 d .
O80 O 0.1113(8) 0.0993(7) 0.5670(7) 0.024(3) Uiso 1 1 d .
O81 O 0.1672(8) 0.3953(7) 0.6760(7) 0.026(3) Uiso 1 1 d .
O82 O 0.4122(7) 0.1041(7) 0.4803(6) 0.019(3) Uiso 1 1 d .
O1W O 0.6095(7) 0.9320(6) 0.9733(6) 0.016(2) Uiso 1 1 d .
O2W O 0.3594(9) 0.4156(8) 0.0109(7) 0.030(3) Uiso 1 1 d .
O3W O 0.1072(8) 0.0802(7) 0.7886(7) 0.027(3) Uiso 1 1 d .
O4W O 0.9807(8) 0.0692(8) 0.9837(7) 0.029(3) Uiso 1 1 d .
O5W O 0.0699(9) 0.3891(8) 0.5563(7) 0.033(3) Uiso 1 1 d .
O6W O -0.0604(8) 0.2535(7) 0.9608(7) 0.028(3) Uiso 1 1 d .
O7W O 0.7813(9) 0.5714(8) 0.8272(8) 0.034(3) Uiso 1 1 d .
O8W O 0.0996(9) 0.1695(8) 0.6960(7) 0.033(3) Uiso 1 1 d .
O9W O 0.3128(9) 0.3107(8) 0.1194(8) 0.036(3) Uiso 1 1 d .
O10W O 0.1929(9) 0.3908(8) 1.0220(7) 0.034(3) Uiso 1 1 d .
O11W O 0.0824(9) 0.5300(8) 0.1012(7) 0.030(3) Uiso 1 1 d .
O12W O 0.1100(9) 0.5612(8) 0.2499(8) 0.038(4) Uiso 1 1 d .
O13W O 0.0178(10) 0.3894(9) 1.0290(8) 0.044(4) Uiso 1 1 d .
O14W O 0.0627(10) 0.3986(9) 0.8969(8) 0.042(4) Uiso 1 1 d .
O15W O 0.2295(9) 0.2288(8) 0.9888(8) 0.037(3) Uiso 1 1 d .
O16W O 0.1963(10) 0.4917(9) 0.8928(8) 0.041(4) Uiso 1 1 d .
O17W O 0.2400(9) 0.9257(8) 0.6895(8) 0.036(3) Uiso 1 1 d .
O18W O 0.8347(10) 0.4113(9) 0.9852(8) 0.043(4) Uiso 1 1 d .
O19W O 0.0050(10) 0.2479(9) 0.8330(8) 0.041(4) Uiso 1 1 d .
O20W O 0.4684(14) 0.3890(12) 0.1199(11) 0.071(6) Uiso 1 1 d .
O21W O 0.0701(10) 0.1494(9) 0.9169(8) 0.041(4) Uiso 1 1 d .
O22W O 0.5308(14) 0.2628(12) 0.2850(11) 0.072(6) Uiso 1 1 d .
O23W O 0.8920(10) 0.3461(9) 0.5790(8) 0.043(4) Uiso 1 1 d .
O24W O 0.2934(13) 0.5430(12) 0.5315(11) 0.068(6) Uiso 1 1 d .
O25W O 0.7128(13) 0.3619(11) 0.1194(11) 0.063(5) Uiso 1 1 d .
O26W O 0.5848(14) 0.9026(12) 0.7535(11) 0.070(6) Uiso 1 1 d .
O27W O 0.2358(12) 0.0029(10) 0.5878(10) 0.055(5) Uiso 1 1 d .
O28W O 0.2415(12) 0.5366(11) 0.7440(10) 0.059(5) Uiso 1 1 d .
O29W O 0.8471(15) 0.2685(13) 0.0660(12) 0.079(6) Uiso 1 1 d .
O30W O 0.0365(14) 0.3546(13) 0.7408(12) 0.073(6) Uiso 1 1 d .
O31W O 0.6878(16) 0.2225(14) 0.0281(13) 0.088(7) Uiso 1 1 d .
O32W O 0.3518(14) 0.1645(13) 0.1443(12) 0.075(6) Uiso 1 1 d .
O33W O 0.9587(16) 0.2182(14) 0.6152(13) 0.025(6) Uiso 0.50 1 d P
O34W O 0.6028(18) 0.2891(16) 0.1635(15) 0.032(6) Uiso 0.50 1 d P
O35W O 0.4679(15) 0.4168(14) 0.2648(13) 0.083(7) Uiso 1 1 d .
O36W O 0.5660(17) 0.0505(15) 0.5070(14) 0.098(8) Uiso 1 1 d .
O37W O 0.693(2) 0.1445(18) 0.4807(17) 0.045(8) Uiso 0.50 1 d P
O38W O 0.8120(15) 0.0806(13) 0.9295(12) 0.080(6) Uiso 1 1 d .
O39W O 0.8185(18) 0.1030(16) 0.5826(15) 0.034(6) Uiso 0.50 1 d P
O40W O 0.6183(17) 0.1634(16) 0.3387(15) 0.032(6) Uiso 0.50 1 d P
O41W O 0.7595(19) 0.3498(17) 0.6504(15) 0.036(7) Uiso 0.50 1 d P
O42W O 0.2744(19) 0.9506(17) 0.2937(16) 0.038(7) Uiso 0.50 1 d P
O43W O 0.5166(17) 0.1512(16) 0.1518(15) 0.032(6) Uiso 0.50 1 d P
O44W O 0.5665(15) 0.8185(13) 0.6226(13) 0.082(7) Uiso 1 1 d .
O45W O 0.2114(17) 0.0808(15) 0.0087(14) 0.031(6) Uiso 0.50 1 d P
O46W O 0.2727(14) 0.0141(13) 0.4141(12) 0.077(6) Uiso 1 1 d .
Ru1 Ru 0.28527(8) 0.31687(7) 0.48732(6) 0.0112(3) Uani 1 1 d .
Ru2 Ru 0.15615(8) 0.18014(7) 0.51651(6) 0.0103(2) Uani 1 1 d .
Ru3 Ru 0.25946(8) 0.31406(7) 0.65285(6) 0.0116(3) Uani 1 1 d .
Ru4 Ru 0.37092(8) 0.17994(7) 0.56312(6) 0.0100(2) Uani 1 1 d .
Si1 Si 0.0552(3) 0.2459(2) 0.3110(2) 0.0087(8) Uani 1 1 d .
Si2 Si 0.4796(3) 0.2392(2) 0.7952(2) 0.0114(8) Uani 1 1 d .
W1 W -0.16063(4) 0.25356(4) 0.26621(3) 0.01367(15) Uani 1 1 d .
W2 W -0.04243(4) 0.10195(4) 0.17561(3) 0.01262(14) Uani 1 1 d .
W3 W 0.08818(4) 0.23621(4) 0.14495(3) 0.01357(15) Uani 1 1 d .
W4 W -0.03115(4) 0.38608(4) 0.23557(3) 0.01560(15) Uani 1 1 d .
W5 W -0.06734(4) 0.39064(4) 0.39254(3) 0.01545(15) Uani 1 1 d .
W6 W 0.16408(4) 0.10111(4) 0.21609(3) 0.01381(15) Uani 1 1 d .
W7 W -0.05723(4) 0.20314(3) 0.42825(3) 0.01087(14) Uani 1 1 d .
W8 W 0.04571(4) 0.07054(3) 0.34974(3) 0.01078(14) Uani 1 1 d .
W9 W 0.15476(4) 0.42064(3) 0.37750(3) 0.01393(15) Uani 1 1 d .
W10 W 0.26056(4) 0.28997(4) 0.29844(3) 0.01300(15) Uani 1 1 d .
W11 W 0.28212(4) 0.28360(4) 0.82934(3) 0.01459(15) Uani 1 1 d .
W12 W 0.46740(4) 0.06679(4) 0.67978(3) 0.01375(15) Uani 1 1 d .
W13 W 0.58632(4) 0.20279(4) 0.65969(3) 0.01162(14) Uani 1 1 d .
W14 W 0.40490(4) 0.41515(4) 0.80704(3) 0.01343(15) Uani 1 1 d .
W15 W 0.35112(4) 0.09330(4) 0.82531(3) 0.01701(16) Uani 1 1 d .
W16 W 0.62358(4) 0.38672(4) 0.77992(3) 0.01388(15) Uani 1 1 d .
W17 W 0.44905(4) 0.22179(4) 0.95722(3) 0.01684(16) Uani 1 1 d .
W18 W 0.55799(4) 0.09174(4) 0.86552(3) 0.01679(15) Uani 1 1 d .
W19 W 0.69673(4) 0.24416(4) 0.84187(3) 0.01390(15) Uani 1 1 d .
W20 W 0.58499(4) 0.37482(4) 0.93197(3) 0.01511(15) Uani 1 1 d .

loop_
_atom_site_aniso_label
_atom_site_aniso_U_11
_atom_site_aniso_U_22
_atom_site_aniso_U_33
_atom_site_aniso_U_23
_atom_site_aniso_U_13
_atom_site_aniso_U_12
Ce1 0.0145(6) 0.0430(10) 0.0142(6) 0.0167(6) 0.0048(5) 0.0048(6)
Ce2 0.0692(11) 0.0537(10) 0.0448(9) -0.0269(8) 0.0451(9) -0.0445(9)
Ce3 0.0147(4) 0.0170(4) 0.0096(4) 0.0048(3) 0.0020(3) -0.0013(3)
Ru1 0.0125(6) 0.0139(6) 0.0079(6) 0.0044(5) 0.0012(5) -0.0011(5)
Ru2 0.0099(6) 0.0135(6) 0.0077(6) 0.0037(5) 0.0002(4) -0.0021(5)
Ru3 0.0115(6) 0.0165(6) 0.0069(6) 0.0021(5) 0.0023(5) -0.0005(5)
Ru4 0.0107(6) 0.0122(6) 0.0078(6) 0.0046(5) 0.0006(4) -0.0019(5)
Si1 0.010(2) 0.0087(19) 0.0076(19) 0.0043(16) -0.0001(15) -0.0050(15)
Si2 0.011(2) 0.014(2) 0.011(2) 0.0063(17) 0.0027(16) 0.0006(16)
W1 0.0111(3) 0.0154(3) 0.0151(3) 0.0061(3) 0.0004(2) 0.0008(2)
W2 0.0151(3) 0.0144(3) 0.0076(3) 0.0024(2) 0.0003(2) -0.0033(2)
W3 0.0139(3) 0.0209(3) 0.0073(3) 0.0070(3) 0.0012(2) -0.0034(3)
W4 0.0169(3) 0.0144(3) 0.0168(3) 0.0095(3) -0.0013(3) 0.0003(3)
W5 0.0175(3) 0.0122(3) 0.0162(3) 0.0018(3) 0.0030(3) 0.0023(2)
W6 0.0148(3) 0.0170(3) 0.0116(3) 0.0048(3) 0.0055(2) 0.0026(2)
W7 0.0105(3) 0.0149(3) 0.0079(3) 0.0037(2) 0.0021(2) -0.0009(2)
W8 0.0149(3) 0.0098(3) 0.0080(3) 0.0031(2) 0.0016(2) -0.0012(2)
W9 0.0176(3) 0.0103(3) 0.0138(3) 0.0057(2) -0.0010(3) -0.0027(2)
W10 0.0113(3) 0.0207(3) 0.0079(3) 0.0057(3) 0.0014(2) -0.0035(2)
W11 0.0102(3) 0.0273(4) 0.0074(3) 0.0057(3) 0.0023(2) -0.0002(3)
W12 0.0158(3) 0.0136(3) 0.0123(3) 0.0064(2) -0.0005(2) -0.0020(2)
W13 0.0101(3) 0.0157(3) 0.0094(3) 0.0040(2) 0.0013(2) -0.0012(2)
W14 0.0124(3) 0.0173(3) 0.0090(3) 0.0007(2) 0.0001(2) 0.0005(2)
W15 0.0149(3) 0.0243(4) 0.0135(3) 0.0106(3) -0.0003(3) -0.0061(3)
W16 0.0132(3) 0.0157(3) 0.0132(3) 0.0041(3) 0.0028(2) -0.0025(2)
W17 0.0141(3) 0.0293(4) 0.0084(3) 0.0085(3) 0.0004(2) -0.0021(3)
W18 0.0157(3) 0.0235(4) 0.0136(3) 0.0115(3) -0.0003(3) 0.0008(3)
W19 0.0106(3) 0.0195(3) 0.0107(3) 0.0031(3) -0.0003(2) 0.0005(2)
W20 0.0126(3) 0.0218(3) 0.0092(3) 0.0016(3) -0.0003(2) -0.0014(3)

loop_
_atom_type_symbol
_atom_type_description
_atom_type_scat_dispersion_real
_atom_type_scat_dispersion_imag
_atom_type_scat_source
H H 0.0000 0.0000 'International Tables Vol C Tables 4.2.6.8 and 6.1.1.4'
O O 0.0106 0.0060 'International Tables Vol C Tables 4.2.6.8 and 6.1.1.4'
N N 0.0061 0.0033 'International Tables Vol C Tables 4.2.6.8 and 6.1.1.4'
Ce Ce -0.2486 2.6331 'International Tables Vol C Tables 4.2.6.8 and 6.1.1.4'
K K 0.2009 0.2494 'International Tables Vol C Tables 4.2.6.8 and 6.1.1.4'
Ru Ru -1.2594 0.8363 'International Tables Vol C Tables 4.2.6.8 and 6.1.1.4'
Si Si 0.0817 0.0704 'International Tables Vol C Tables 4.2.6.8 and 6.1.1.4'
W W -0.8490 6.8722 'International Tables Vol C Tables 4.2.6.8 and 6.1.1.4'

loop_
_geom_angle_atom_site_label_1
_geom_angle_atom_site_label_2
_geom_angle_atom_site_label_3
_geom_angle
_geom_angle_site_symmetry_1
_geom_angle_site_symmetry_3
Ce1A Ce1 O20W 140.6(7) . .
Ce1A Ce1 O9W 104.0(6) . .
O20W Ce1 O9W 72.1(6) . .
Ce1A Ce1 O34W 88.5(8) . .
O20W Ce1 O34W 75.9(8) . .
O9W Ce1 O34W 142.4(8) . .
Ce1A Ce1 O22W 77.3(7) . .
O20W Ce1 O22W 129.9(7) . .
O9W Ce1 O22W 142.6(6) . .
O34W Ce1 O22W 74.3(8) . .
Ce1A Ce1 O25 93.6(6) . .
O20W Ce1 O25 119.5(6) . .
O9W Ce1 O25 69.7(4) . .
O34W Ce1 O25 145.9(7) . .
O22W Ce1 O25 72.9(6) . .
Ce1A Ce1 O71 71.0(6) . 1_554
O20W Ce1 O71 70.8(6) . 1_554
O9W Ce1 O71 71.2(4) . 1_554
O34W Ce1 O71 80.1(7) . 1_554
O22W Ce1 O71 139.5(6) . 1_554
O25 Ce1 O71 132.5(4) . 1_554
Ce1A Ce1 O32W 37.2(7) . .
O20W Ce1 O32W 134.2(7) . .
O9W Ce1 O32W 69.8(6) . .
O34W Ce1 O32W 124.7(8) . .
O22W Ce1 O32W 95.9(7) . .
O25 Ce1 O32W 68.5(6) . .
O71 Ce1 O32W 73.5(6) 1_554 .
Ce1A Ce1 O35W 150.1(7) . .
O20W Ce1 O35W 68.1(7) . .
O9W Ce1 O35W 92.5(6) . .
O34W Ce1 O35W 93.5(8) . .
O22W Ce1 O35W 74.5(7) . .
O25 Ce1 O35W 68.7(6) . .
O71 Ce1 O35W 138.7(6) 1_554 .
O32W Ce1 O35W 137.1(7) . .
Ce1A Ce1 O43W 22.6(8) . .
O20W Ce1 O43W 129.5(8) . .
O9W Ce1 O43W 123.1(7) . .
O34W Ce1 O43W 66.0(9) . .
O22W Ce1 O43W 70.0(8) . .
O25 Ce1 O43W 110.5(7) . .
O71 Ce1 O43W 71.0(7) 1_554 .
O32W Ce1 O43W 59.7(8) . .
O35W Ce1 O43W 142.6(8) . .
Ce2A Ce2 O39W 115.4(9) . .
Ce2A Ce2 O19 77.9(6) . 1_655
O39W Ce2 O19 84.7(7) . 1_655
Ce2A Ce2 O53 71.4(6) . .
O39W Ce2 O53 78.3(7) . .
O19 Ce2 O53 133.5(4) 1_655 .
Ce2A Ce2 O33W 150.1(8) . .
O39W Ce2 O33W 74.7(9) . .
O19 Ce2 O33W 75.1(6) 1_655 .
O53 Ce2 O33W 137.9(7) . .
Ce2A Ce2 O41W 80.8(9) . .
O39W Ce2 O41W 140.5(10) . .
O19 Ce2 O41W 134.8(7) 1_655 .
O53 Ce2 O41W 73.3(7) . .
O33W Ce2 O41W 109.9(9) . .
Ce2A Ce2 O23W 94.0(7) . .
O39W Ce2 O23W 140.8(8) . .
O19 Ce2 O23W 76.4(5) 1_655 .
O53 Ce2 O23W 138.4(5) . .
O33W Ce2 O23W 67.5(7) . .
O41W Ce2 O23W 65.9(8) . .
Ce2A Ce2 O37W 46.2(9) . .
O39W Ce2 O37W 69.5(10) . .
O19 Ce2 O37W 68.4(8) 1_655 .
O53 Ce2 O37W 65.2(8) . .
O33W Ce2 O37W 130.3(9) . .
O41W Ce2 O37W 119.7(10) . .
O23W Ce2 O37W 130.6(8) . .
O10W Ce3 O5 81.3(4) . 1_556
O10W Ce3 O14W 74.8(5) . .
O5 Ce3 O14W 141.9(5) 1_556 .
O10W Ce3 O19W 140.4(5) . .
O5 Ce3 O19W 138.1(5) 1_556 .
O14W Ce3 O19W 69.4(5) . .
O10W Ce3 O6W 133.1(4) . .
O5 Ce3 O6W 75.5(4) 1_556 .
O14W Ce3 O6W 99.9(5) . .
O19W Ce3 O6W 70.8(5) . .
O10W Ce3 O21W 140.9(5) . .
O5 Ce3 O21W 78.1(5) 1_556 .
O14W Ce3 O21W 137.5(5) . .
O19W Ce3 O21W 68.6(5) . .
O6W Ce3 O21W 72.3(5) . .
O10W Ce3 O47 78.8(4) . .
O5 Ce3 O47 130.5(4) 1_556 .
O14W Ce3 O47 73.3(5) . .
O19W Ce3 O47 75.3(4) . .
O6W Ce3 O47 145.5(4) . .
O21W Ce3 O47 89.9(4) . .
O10W Ce3 O13W 68.9(5) . .
O5 Ce3 O13W 73.7(5) 1_556 .
O14W Ce3 O13W 70.2(5) . .
O19W Ce3 O13W 112.4(5) . .
O6W Ce3 O13W 65.7(5) . .
O21W Ce3 O13W 133.8(5) . .
O47 Ce3 O13W 136.2(5) . .
O10W Ce3 O15W 72.1(5) . .
O5 Ce3 O15W 65.9(4) 1_556 .
O14W Ce3 O15W 130.5(5) . .
O19W Ce3 O15W 120.7(5) . .
O6W Ce3 O15W 129.6(5) . .
O21W Ce3 O15W 69.2(5) . .
O47 Ce3 O15W 65.0(4) . .
O13W Ce3 O15W 126.9(5) . .
Ce1 Ce1A O43W 149.4(10) . .
Ce1 Ce1A O32W 130.6(9) . .
O43W Ce1A O32W 79.8(10) . .
Ce1 Ce1A O22W 85.6(7) . .
O43W Ce1A O22W 83.0(10) . .
O32W Ce1A O22W 113.9(9) . .
Ce1 Ce1A O71 92.6(6) . 1_554
O43W Ce1A O71 85.8(9) . 1_554
O32W Ce1A O71 86.4(7) . 1_554
O22W Ce1A O71 154.4(6) . 1_554
Ce1 Ce1A O34W 74.9(8) . .
O43W Ce1A O34W 74.7(10) . .
O32W Ce1A O34W 152.3(9) . .
O22W Ce1A O34W 73.7(8) . .
O71 Ce1A O34W 81.1(7) 1_554 .
Ce1 Ce1A O25 70.7(5) . .
O43W Ce1A O25 130.6(9) . .
O32W Ce1A O25 73.9(7) . .
O22W Ce1A O25 71.2(6) . .
O71 Ce1A O25 132.1(5) 1_554 .
O34W Ce1A O25 131.9(7) . .
Ce1 Ce1A O9W 60.8(6) . .
O43W Ce1A O9W 143.6(9) . .
O32W Ce1A O9W 73.1(7) . .
O22W Ce1A O9W 130.2(7) . .
O71 Ce1A O9W 68.9(5) 1_554 .
O34W Ce1A O9W 123.8(8) . .
O25 Ce1A O9W 63.7(4) . .
Ce2 Ce2A O37W 108.1(12) . .
Ce2 Ce2A O53 79.6(6) . .
O37W Ce2A O53 77.5(10) . .
Ce2 Ce2A O19 73.3(6) . 1_655
O37W Ce2A O19 78.5(10) . 1_655
O53 Ce2A O19 135.8(6) . 1_655
Ce2 Ce2A O41W 72.1(8) . .
O37W Ce2A O41W 150.0(13) . .
O53 Ce2A O41W 73.0(8) . .
O19 Ce2A O41W 127.6(8) 1_655 .
Ce2 Ce2A O23W 61.2(6) . .
O37W Ce2A O23W 147.8(11) . .
O53 Ce2A O23W 125.1(6) . .
O19 Ce2A O23W 69.4(5) 1_655 .
O41W Ce2A O23W 59.8(8) . .
W2 O2 W1 155.1(6) . .
W2 O4 W3 120.2(6) . .
W3 O5 Ce3 168.1(6) . 1_554
W4 O6 W3 152.6(7) . .
W4 O8 W1 121.4(7) . .
W5 O9 W1 117.8(6) . .
W1 O10 W7 144.6(6) . .
W2 O11 W8 143.6(6) . .
W6 O12 W2 117.4(6) . .
W6 O13 W3 115.6(6) . .
W3 O14 W10 145.4(6) . .
W4 O15 W9 143.2(6) . .
W5 O16 W4 116.7(6) . .
W7 O18 W5 148.1(6) . .
W7 O19 Ce2 147.7(6) . 1_455
W7 O19 Ce2A 157.1(6) . 1_455
Ce2 O19 Ce2A 28.8(3) 1_455 1_455
W8 O20 W7 114.0(5) . .
W8 O22 W6 147.8(6) . .
W6 O24 W10 149.5(7) . .
W10 O25 Ce1 167.6(6) . .
W10 O25 Ce1A 157.5(6) . .
Ce1 O25 Ce1A 15.73(15) . .
W9 O26 W10 114.6(6) . .
W5 O28 W9 149.1(6) . .
Si1 O29 W4 123.8(6) . .
Si1 O29 W1 122.8(6) . .
W4 O29 W1 96.1(4) . .
Si1 O29 W5 125.8(6) . .
W4 O29 W5 89.0(4) . .
W1 O29 W5 89.5(4) . .
Si1 O30 W3 122.2(6) . .
Si1 O30 W2 123.4(6) . .
W3 O30 W2 97.3(4) . .
Si1 O30 W6 125.5(6) . .
W3 O30 W6 90.2(4) . .
W2 O30 W6 89.2(4) . .
Si1 O31 W7 127.8(6) . .
Si1 O31 W8 129.8(6) . .
W7 O31 W8 95.1(4) . .
Si1 O32 W10 130.0(6) . .
Si1 O32 W9 127.1(6) . .
W10 O32 W9 95.0(4) . .
W9 O33 Ru1 141.5(6) . .
W7 O34 Ru2 141.1(6) . .
W8 O35 Ru2 141.8(6) . .
W10 O36 Ru1 140.8(6) . .
Ru2 O37 Ru1 134.8(7) . .
Ru3 O38 Ru2 133.8(6) . .
Ru4 O39 Ru2 136.2(6) . .
Ru4 O40 Ru1 135.7(6) . .
Ru1 O41 Ru3 134.8(6) . .
Ru3 O42 Ru4 135.7(7) . .
W11 O43 Ru3 140.4(6) . .
W12 O44 Ru4 141.4(6) . .
W13 O45 Ru4 141.5(6) . .
W14 O46 Ru3 144.2(6) . .
W11 O47 Ce3 170.4(7) . .
W15 O48 W11 149.1(6) . .
W15 O50 W12 148.3(7) . .
W12 O52 W13 113.9(6) . .
W13 O53 Ce2A 150.4(7) . .
W13 O53 Ce2 162.2(6) . .
Ce2A O53 Ce2 29.0(3) . .
W16 O54 W13 148.0(7) . .
W14 O56 W16 147.9(6) . .
W11 O58 W14 114.7(6) . .
Si2 O59 W11 130.7(7) . .
Si2 O59 W14 127.8(6) . .
W11 O59 W14 95.4(4) . .
Si2 O60 W13 127.1(6) . .
Si2 O60 W12 130.1(6) . .
W13 O60 W12 95.6(4) . .
Si2 O61 W17 123.4(6) . .
Si2 O61 W18 122.7(6) . .
W17 O61 W18 95.4(4) . .
Si2 O61 W15 125.4(6) . .
W17 O61 W15 91.0(4) . .
W18 O61 W15 89.6(4) . .
Si2 O62 W20 124.3(5) . .
Si2 O62 W19 121.3(5) . .
W20 O62 W19 96.8(4) . .
Si2 O62 W16 126.7(5) . .
W20 O62 W16 89.2(3) . .
W19 O62 W16 89.1(3) . .
W17 O63 W11 145.3(6) . .
W15 O64 W17 117.5(7) . .
W15 O65 W18 118.0(6) . .
W18 O66 W12 143.9(6) . .
W19 O67 W13 144.1(6) . .
W16 O68 W19 118.1(6) . .
W16 O69 W20 118.6(5) . .
W20 O70 W14 144.9(7) . .
W17 O71 Ce1A 168.4(7) . 1_556
W17 O71 Ce1 163.8(7) . 1_556
Ce1A O71 Ce1 16.35(17) 1_556 1_556
W17 O72 W18 120.2(6) . .
W19 O74 W18 154.8(7) . .
W19 O76 W20 121.3(6) . .
W17 O78 W20 155.0(7) . .
Ce1 O9W Ce1A 15.18(16) . .
Ce1A O22W Ce1 17.0(2) . .
Ce2 O23W Ce2A 24.8(3) . .
Ce1A O32W Ce1 12.2(2) . .
Ce1 O34W Ce1A 16.6(2) . .
Ce2A O37W Ce2 25.7(5) . .
Ce2 O41W Ce2A 27.2(4) . .
Ce1A O43W Ce1 8.0(3) . .
O41 Ru1 O40 94.2(5) . .
O41 Ru1 O37 93.7(5) . .
O40 Ru1 O37 94.7(5) . .
O41 Ru1 O33 91.7(5) . .
O40 Ru1 O33 169.2(5) . .
O37 Ru1 O33 93.9(5) . .
O41 Ru1 O36 171.5(5) . .
O40 Ru1 O36 87.7(5) . .
O37 Ru1 O36 94.3(5) . .
O33 Ru1 O36 85.1(4) . .
O41 Ru1 O79 87.7(5) . .
O40 Ru1 O79 88.5(5) . .
O37 Ru1 O79 176.4(5) . .
O33 Ru1 O79 82.7(5) . .
O36 Ru1 O79 84.2(5) . .
O37 Ru2 O39 93.5(5) . .
O37 Ru2 O38 93.3(5) . .
O39 Ru2 O38 95.4(5) . .
O37 Ru2 O35 96.8(5) . .
O39 Ru2 O35 89.5(4) . .
O38 Ru2 O35 168.5(5) . .
O37 Ru2 O34 92.5(5) . .
O39 Ru2 O34 172.2(4) . .
O38 Ru2 O34 89.3(4) . .
O35 Ru2 O34 84.8(4) . .
O37 Ru2 O80 178.2(5) . .
O39 Ru2 O80 88.0(5) . .
O38 Ru2 O80 87.6(5) . .
O35 Ru2 O80 82.1(5) . .
O34 Ru2 O80 86.0(5) . .
O38 Ru3 O42 94.4(5) . .
O38 Ru3 O41 94.1(5) . .
O42 Ru3 O41 94.3(5) . .
O38 Ru3 O46 168.0(4) . .
O42 Ru3 O46 94.8(5) . .
O41 Ru3 O46 92.9(5) . .
O38 Ru3 O43 87.9(5) . .
O42 Ru3 O43 93.8(5) . .
O41 Ru3 O43 171.6(5) . .
O46 Ru3 O43 83.9(4) . .
O38 Ru3 O81 87.9(5) . .
O42 Ru3 O81 176.3(5) . .
O41 Ru3 O81 88.5(5) . .
O46 Ru3 O81 82.5(4) . .
O43 Ru3 O81 83.3(5) . .
O39 Ru4 O40 93.9(5) . .
O39 Ru4 O42 93.4(5) . .
O40 Ru4 O42 94.1(5) . .
O39 Ru4 O44 89.9(5) . .
O40 Ru4 O44 169.4(5) . .
O42 Ru4 O44 95.5(5) . .
O39 Ru4 O45 171.4(4) . .
O40 Ru4 O45 89.7(5) . .
O42 Ru4 O45 94.2(5) . .
O44 Ru4 O45 85.2(4) . .
O39 Ru4 O82 89.6(5) . .
O40 Ru4 O82 87.8(5) . .
O42 Ru4 O82 176.3(5) . .
O44 Ru4 O82 82.3(4) . .
O45 Ru4 O82 82.7(4) . .
O32 Si1 O31 112.9(6) . .
O32 Si1 O29 109.1(6) . .
O31 Si1 O29 109.2(6) . .
O32 Si1 O30 108.4(6) . .
O31 Si1 O30 107.4(6) . .
O29 Si1 O30 109.7(6) . .
O59 Si2 O60 114.9(6) . .
O59 Si2 O61 107.2(6) . .
O60 Si2 O61 107.4(6) . .
O59 Si2 O62 107.5(6) . .
O60 Si2 O62 109.8(6) . .
O61 Si2 O62 109.9(6) . .
O1 W1 O10 103.7(5) . .
O1 W1 O2 100.6(5) . .
O10 W1 O2 91.0(5) . .
O1 W1 O8 102.5(6) . .
O10 W1 O8 153.1(5) . .
O2 W1 O8 90.1(5) . .
O1 W1 O9 97.6(5) . .
O10 W1 O9 84.7(5) . .
O2 W1 O9 161.8(5) . .
O8 W1 O9 86.0(5) . .
O1 W1 O29 171.7(5) . .
O10 W1 O29 82.4(4) . .
O2 W1 O29 84.7(4) . .
O8 W1 O29 71.0(5) . .
O9 W1 O29 77.2(4) . .
O3 W2 O11 103.9(5) . .
O3 W2 O2 100.9(5) . .
O11 W2 O2 92.8(5) . .
O3 W2 O12 98.6(5) . .
O11 W2 O12 86.7(5) . .
O2 W2 O12 160.0(5) . .
O3 W2 O4 100.8(5) . .
O11 W2 O4 154.7(5) . .
O2 W2 O4 88.0(5) . .
O12 W2 O4 84.1(5) . .
O3 W2 O30 170.6(5) . .
O11 W2 O30 84.3(4) . .
O2 W2 O30 83.1(4) . .
O12 W2 O30 76.9(4) . .
O4 W2 O30 70.8(4) . .
O5 W3 O14 105.8(5) . .
O5 W3 O6 99.9(5) . .
O14 W3 O6 92.5(5) . .
O5 W3 O13 97.1(5) . .
O14 W3 O13 86.4(5) . .
O6 W3 O13 162.6(5) . .
O5 W3 O4 99.2(5) . .
O14 W3 O4 154.4(5) . .
O6 W3 O4 88.8(5) . .
O13 W3 O4 84.8(5) . .
O5 W3 O30 169.5(5) . .
O14 W3 O30 83.2(5) . .
O6 W3 O30 84.9(4) . .
O13 W3 O30 77.7(4) . .
O4 W3 O30 71.5(4) . .
O7 W4 O15 105.3(6) . .
O7 W4 O6 101.2(6) . .
O15 W4 O6 93.4(5) . .
O7 W4 O8 99.2(6) . .
O15 W4 O8 155.0(5) . .
O6 W4 O8 86.9(5) . .
O7 W4 O16 96.7(5) . .
O15 W4 O16 87.2(5) . .
O6 W4 O16 161.3(5) . .
O8 W4 O16 84.8(5) . .
O7 W4 O29 169.2(5) . .
O15 W4 O29 84.0(5) . .
O6 W4 O29 83.4(4) . .
O8 W4 O29 71.2(5) . .
O16 W4 O29 78.1(4) . .
O17 W5 O28 103.1(5) . .
O17 W5 O9 101.7(6) . .
O28 W5 O9 155.1(5) . .
O17 W5 O16 101.0(6) . .
O28 W5 O16 88.2(5) . .
O9 W5 O16 84.8(5) . .
O17 W5 O18 104.5(5) . .
O28 W5 O18 88.9(5) . .
O9 W5 O18 87.2(5) . .
O16 W5 O18 154.3(5) . .
O17 W5 O29 175.6(5) . .
O28 W5 O29 79.7(4) . .
O9 W5 O29 75.3(4) . .
O16 W5 O29 75.6(4) . .
O18 W5 O29 78.8(4) . .
O23 W6 O24 101.9(5) . .
O23 W6 O12 102.1(5) . .
O24 W6 O12 155.6(5) . .
O23 W6 O13 99.2(5) . .
O24 W6 O13 87.4(5) . .
O12 W6 O13 84.5(5) . .
O23 W6 O22 103.2(5) . .
O24 W6 O22 90.8(5) . .
O12 W6 O22 88.0(5) . .
O13 W6 O22 157.4(5) . .
O23 W6 O30 174.9(5) . .
O24 W6 O30 79.9(4) . .
O12 W6 O30 75.8(4) . .
O13 W6 O30 76.1(4) . .
O22 W6 O30 81.4(4) . .
O19 W7 O34 99.9(5) . .
O19 W7 O18 99.5(5) . .
O34 W7 O18 91.8(5) . .
O19 W7 O20 97.0(5) . .
O34 W7 O20 94.3(5) . .
O18 W7 O20 161.2(5) . .
O19 W7 O10 94.5(5) . .
O34 W7 O10 165.6(5) . .
O18 W7 O10 84.7(4) . .
O20 W7 O10 85.0(4) . .
O19 W7 O31 170.7(4) . .
O34 W7 O31 85.2(4) . .
O18 W7 O31 88.0(4) . .
O20 W7 O31 74.9(4) . .
O10 W7 O31 80.7(4) . .
O21 W8 O35 102.6(5) . .
O21 W8 O22 98.9(5) . .
O35 W8 O22 91.6(5) . .
O21 W8 O20 99.1(5) . .
O35 W8 O20 94.8(5) . .
O22 W8 O20 159.1(5) . .
O21 W8 O11 92.7(5) . .
O35 W8 O11 164.6(5) . .
O22 W8 O11 84.2(4) . .
O20 W8 O11 84.4(4) . .
O21 W8 O31 170.4(5) . .
O35 W8 O31 84.4(4) . .
O22 W8 O31 87.4(4) . .
O20 W8 O31 73.5(4) . .
O11 W8 O31 80.6(4) . .
O27 W9 O33 101.4(5) . .
O27 W9 O26 97.4(5) . .
O33 W9 O26 94.6(5) . .
O27 W9 O28 100.3(5) . .
O33 W9 O28 92.4(5) . .
O26 W9 O28 159.4(5) . .
O27 W9 O15 92.9(5) . .
O33 W9 O15 165.6(5) . .
O26 W9 O15 84.8(5) . .
O28 W9 O15 83.6(4) . .
O27 W9 O32 169.4(5) . .
O33 W9 O32 84.9(5) . .
O26 W9 O32 73.4(4) . .
O28 W9 O32 87.9(4) . .
O15 W9 O32 81.2(4) . .
O25 W10 O36 102.4(5) . .
O25 W10 O26 100.0(5) . .
O36 W10 O26 94.1(5) . .
O25 W10 O24 98.0(5) . .
O36 W10 O24 93.7(5) . .
O26 W10 O24 158.3(5) . .
O25 W10 O14 93.6(5) . .
O36 W10 O14 163.9(5) . .
O26 W10 O14 84.5(5) . .
O24 W10 O14 82.4(5) . .
O25 W10 O32 170.8(5) . .
O36 W10 O32 85.5(5) . .
O26 W10 O32 74.4(5) . .
O24 W10 O32 86.1(4) . .
O14 W10 O32 78.7(4) . .
O47 W11 O43 102.9(5) . .
O47 W11 O58 97.9(5) . .
O43 W11 O58 95.0(5) . .
O47 W11 O48 98.2(5) . .
O43 W11 O48 92.7(5) . .
O58 W11 O48 160.2(5) . .
O47 W11 O63 91.6(5) . .
O43 W11 O63 165.2(5) . .
O58 W11 O63 86.0(5) . .
O48 W11 O63 82.0(4) . .
O47 W11 O59 168.8(5) . .
O43 W11 O59 86.2(4) . .
O58 W11 O59 74.5(5) . .
O48 W11 O59 87.8(4) . .
O63 W11 O59 79.8(4) . .
O51 W12 O44 101.9(5) . .
O51 W12 O52 99.5(5) . .
O44 W12 O52 95.2(5) . .
O51 W12 O50 98.9(6) . .
O44 W12 O50 90.5(5) . .
O52 W12 O50 159.2(5) . .
O51 W12 O66 93.5(5) . .
O44 W12 O66 164.4(5) . .
O52 W12 O66 85.0(5) . .
O50 W12 O66 84.3(5) . .
O51 W12 O60 171.7(5) . .
O44 W12 O60 84.3(4) . .
O52 W12 O60 74.2(4) . .
O50 W12 O60 86.5(4) . .
O66 W12 O60 80.8(4) . .
O53 W13 O45 101.9(5) . .
O53 W13 O54 98.5(5) . .
O45 W13 O54 94.3(5) . .
O53 W13 O52 97.0(5) . .
O45 W13 O52 93.0(5) . .
O54 W13 O52 161.1(5) . .
O53 W13 O67 93.1(5) . .
O45 W13 O67 164.9(5) . .
O54 W13 O67 85.0(5) . .
O52 W13 O67 83.5(5) . .
O53 W13 O60 169.0(5) . .
O45 W13 O60 85.1(4) . .
O54 W13 O60 89.3(4) . .
O52 W13 O60 74.0(4) . .
O67 W13 O60 79.8(4) . .
O57 W14 O46 101.2(5) . .
O57 W14 O56 99.2(5) . .
O46 W14 O56 93.6(5) . .
O57 W14 O58 97.5(5) . .
O46 W14 O58 93.4(5) . .
O56 W14 O58 160.2(5) . .
O57 W14 O70 96.0(5) . .
O46 W14 O70 162.8(5) . .
O56 W14 O70 83.8(5) . .
O58 W14 O70 84.1(5) . .
O57 W14 O59 169.2(5) . .
O46 W14 O59 84.0(4) . .
O56 W14 O59 89.9(4) . .
O58 W14 O59 72.5(5) . .
O70 W14 O59 79.0(5) . .
O49 W15 O48 101.6(5) . .
O49 W15 O50 103.3(6) . .
O48 W15 O50 93.5(5) . .
O49 W15 O65 101.6(6) . .
O48 W15 O65 156.3(5) . .
O50 W15 O65 85.6(5) . .
O49 W15 O64 100.4(6) . .
O48 W15 O64 87.1(5) . .
O50 W15 O64 155.6(5) . .
O65 W15 O64 84.3(5) . .
O49 W15 O61 174.6(5) . .
O48 W15 O61 80.7(4) . .
O50 W15 O61 81.3(5) . .
O65 W15 O61 75.8(5) . .
O64 W15 O61 74.7(5) . .
O55 W16 O69 103.4(5) . .
O55 W16 O68 103.2(5) . .
O69 W16 O68 85.4(5) . .
O55 W16 O54 102.6(5) . .
O69 W16 O54 153.9(5) . .
O68 W16 O54 86.5(5) . .
O55 W16 O56 101.1(5) . .
O69 W16 O56 88.2(5) . .
O68 W16 O56 155.7(5) . .
O54 W16 O56 89.1(5) . .
O55 W16 O62 177.8(5) . .
O69 W16 O62 74.6(4) . .
O68 W16 O62 75.9(4) . .
O54 W16 O62 79.4(4) . .
O56 W16 O62 79.8(4) . .
O71 W17 O78 101.3(6) . .
O71 W17 O63 105.3(5) . .
O78 W17 O63 91.3(5) . .
O71 W17 O72 98.6(5) . .
O78 W17 O72 91.3(5) . .
O63 W17 O72 154.9(5) . .
O71 W17 O64 96.7(6) . .
O78 W17 O64 162.0(5) . .
O63 W17 O64 84.5(5) . .
O72 W17 O64 85.3(5) . .
O71 W17 O61 169.6(5) . .
O78 W17 O61 85.6(5) . .
O63 W17 O61 82.2(4) . .
O72 W17 O61 73.1(4) . .
O64 W17 O61 76.5(5) . .
O73 W18 O66 103.8(6) . .
O73 W18 O74 101.9(6) . .
O66 W18 O74 91.9(5) . .
O73 W18 O65 97.9(6) . .
O66 W18 O65 85.4(5) . .
O74 W18 O65 160.1(5) . .
O73 W18 O72 100.7(5) . .
O66 W18 O72 154.9(5) . .
O74 W18 O72 88.4(5) . .
O65 W18 O72 85.9(5) . .
O73 W18 O61 170.0(5) . .
O66 W18 O61 84.1(5) . .
O74 W18 O61 83.8(4) . .
O65 W18 O61 76.3(5) . .
O72 W18 O61 71.0(4) . .
O75 W19 O74 98.3(5) . .
O75 W19 O67 103.7(5) . .
O74 W19 O67 91.0(5) . .
O75 W19 O76 102.8(5) . .
O74 W19 O76 90.6(5) . .
O67 W19 O76 153.0(5) . .
O75 W19 O68 99.5(5) . .
O74 W19 O68 162.1(5) . .
O67 W19 O68 85.3(5) . .
O76 W19 O68 84.9(5) . .
O75 W19 O62 172.5(5) . .
O74 W19 O62 85.4(4) . .
O67 W19 O62 82.7(4) . .
O76 W19 O62 70.6(4) . .
O68 W19 O62 76.8(4) . .
O77 W20 O70 105.2(6) . .
O77 W20 O78 99.7(5) . .
O70 W20 O78 92.3(5) . .
O77 W20 O69 98.5(5) . .
O70 W20 O69 87.5(5) . .
O78 W20 O69 161.2(5) . .
O77 W20 O76 101.0(5) . .
O70 W20 O76 153.2(5) . .
O78 W20 O76 88.9(5) . .
O69 W20 O76 83.0(5) . .
O77 W20 O62 171.3(5) . .
O70 W20 O62 82.2(5) . .
O78 W20 O62 84.2(4) . .
O69 W20 O62 77.1(4) . .
O76 W20 O62 71.2(4) . .

loop_
_geom_bond_atom_site_label_1
_geom_bond_atom_site_label_2
_geom_bond_distance
_geom_bond_site_symmetry_2
Ce1 Ce1A 0.731(6) .
Ce1 O20W 2.42(2) .
Ce1 O9W 2.436(15) .
Ce1 O34W 2.47(3) .
Ce1 O22W 2.49(2) .
Ce1 O25 2.544(11) .
Ce1 O71 2.592(13) 1_554
Ce1 O32W 2.63(2) .
Ce1 O35W 2.65(2) .
Ce1 O43W 2.68(3) .
Ce2 Ce2A 1.213(11) .
Ce2 O39W 2.37(3) .
Ce2 O19 2.411(11) 1_655
Ce2 O53 2.458(12) .
Ce2 O33W 2.50(3) .
Ce2 O41W 2.53(3) .
Ce2 O23W 2.534(16) .
Ce2 O37W 2.66(3) .
Ce3 O10W 2.484(15) .
Ce3 O5 2.493(12) 1_556
Ce3 O14W 2.505(16) .
Ce3 O19W 2.509(16) .
Ce3 O6W 2.523(13) .
Ce3 O21W 2.529(16) .
Ce3 O47 2.529(12) .
Ce3 O13W 2.540(16) .
Ce3 O15W 2.612(15) .
Ce1A O43W 2.03(3) .
Ce1A O32W 2.10(2) .
Ce1A O22W 2.43(2) .
Ce1A O71 2.454(14) 1_554
Ce1A O34W 2.56(3) .
Ce1A O25 2.690(13) .
Ce1A O9W 2.707(16) .
Ce2A O37W 2.02(3) .
Ce2A O53 2.368(16) .
Ce2A O19 2.461(15) 1_655
Ce2A O41W 2.62(3) .
Ce2A O23W 2.88(2) .
O1 W1 1.710(12) .
O2 W2 1.898(11) .
O2 W1 1.912(11) .
O3 W2 1.716(11) .
O4 W2 1.972(11) .
O4 W3 1.987(11) .
O5 W3 1.727(12) .
O5 Ce3 2.493(12) 1_554
O6 W4 1.899(11) .
O6 W3 1.922(11) .
O7 W4 1.716(13) .
O8 W4 1.940(13) .
O8 W1 1.956(13) .
O9 W5 1.897(11) .
O9 W1 1.958(11) .
O10 W1 1.885(11) .
O10 W7 2.022(11) .
O11 W2 1.853(11) .
O11 W8 2.071(11) .
O12 W6 1.910(11) .
O12 W2 1.939(11) .
O13 W6 1.914(11) .
O13 W3 1.972(11) .
O14 W3 1.823(11) .
O14 W10 2.090(12) .
O15 W4 1.849(11) .
O15 W9 2.071(12) .
O16 W5 1.916(12) .
O16 W4 1.944(12) .
O17 W5 1.707(13) .
O18 W7 1.900(10) .
O18 W5 1.923(11) .
O19 W7 1.763(11) .
O19 Ce2 2.411(11) 1_455
O19 Ce2A 2.461(15) 1_455
O20 W8 1.933(11) .
O20 W7 1.935(11) .
O21 W8 1.739(11) .
O22 W8 1.905(11) .
O22 W6 1.912(11) .
O23 W6 1.726(12) .
O24 W6 1.876(11) .
O24 W10 1.958(11) .
O25 W10 1.734(11) .
O26 W9 1.929(11) .
O26 W10 1.937(11) .
O27 W9 1.732(12) .
O28 W5 1.881(10) .
O28 W9 1.931(10) .
O29 Si1 1.634(11) .
O29 W4 2.284(11) .
O29 W1 2.283(10) .
O29 W5 2.402(10) .
O30 Si1 1.643(11) .
O30 W3 2.265(11) .
O30 W2 2.309(10) .
O30 W6 2.376(10) .
O31 Si1 1.614(11) .
O31 W7 2.168(10) .
O31 W8 2.227(11) .
O32 Si1 1.614(12) .
O32 W10 2.181(11) .
O32 W9 2.230(11) .
O33 W9 1.812(11) .
O33 Ru1 2.065(11) .
O34 W7 1.798(11) .
O34 Ru2 2.098(11) .
O35 W8 1.812(11) .
O35 Ru2 2.067(10) .
O36 W10 1.797(11) .
O36 Ru1 2.103(11) .
O37 Ru2 1.854(12) .
O37 Ru1 1.872(11) .
O38 Ru3 1.848(11) .
O38 Ru2 1.880(11) .
O39 Ru4 1.827(10) .
O39 Ru2 1.869(10) .
O40 Ru4 1.840(11) .
O40 Ru1 1.852(11) .
O41 Ru1 1.841(11) .
O41 Ru3 1.877(11) .
O42 Ru3 1.857(12) .
O42 Ru4 1.861(12) .
O43 W11 1.800(11) .
O43 Ru3 2.103(11) .
O44 W12 1.793(11) .
O44 Ru4 2.071(11) .
O45 W13 1.789(11) .
O45 Ru4 2.078(11) .
O46 W14 1.796(10) .
O46 Ru3 2.065(10) .
O47 W11 1.752(12) .
O48 W15 1.888(11) .
O48 W11 1.932(11) .
O49 W15 1.710(13) .
O50 W15 1.895(12) .
O50 W12 1.925(12) .
O51 W12 1.728(13) .
O52 W12 1.913(11) .
O52 W13 1.969(11) .
O53 W13 1.745(11) .
O54 W16 1.908(11) .
O54 W13 1.922(11) .
O55 W16 1.704(12) .
O56 W14 1.906(11) .
O56 W16 1.920(11) .
O57 W14 1.742(12) .
O58 W11 1.910(12) .
O58 W14 1.945(12) .
O59 Si2 1.605(12) .
O59 W11 2.165(11) .
O59 W14 2.223(11) .
O60 Si2 1.615(11) .
O60 W13 2.179(10) .
O60 W12 2.215(10) .
O61 Si2 1.643(12) .
O61 W17 2.266(11) .
O61 W18 2.318(11) .
O61 W15 2.358(11) .
O62 Si2 1.647(11) .
O62 W20 2.257(10) .
O62 W19 2.305(10) .
O62 W16 2.397(10) .
O63 W17 1.886(11) .
O63 W11 2.069(11) .
O64 W15 1.914(13) .
O64 W17 1.942(13) .
O65 W15 1.909(12) .
O65 W18 1.936(12) .
O66 W18 1.867(12) .
O66 W12 2.030(12) .
O67 W19 1.878(11) .
O67 W13 2.023(12) .
O68 W16 1.886(12) .
O68 W19 1.961(12) .
O69 W16 1.872(10) .
O69 W20 1.930(11) .
O70 W20 1.858(12) .
O70 W14 2.033(13) .
O71 W17 1.724(13) .
O71 Ce1A 2.454(14) 1_556
O71 Ce1 2.592(13) 1_556
O72 W17 1.927(11) .
O72 W18 1.984(11) .
O73 W18 1.736(13) .
O74 W19 1.875(11) .
O74 W18 1.926(11) .
O75 W19 1.728(12) .
O76 W19 1.944(11) .
O76 W20 1.969(11) .
O77 W20 1.723(12) .
O78 W17 1.878(12) .
O78 W20 1.915(12) .
O79 Ru1 2.155(14) .
O80 Ru2 2.151(13) .
O81 Ru3 2.160(13) .
O82 Ru4 2.133(12) .

loop_
_geom_torsion_atom_site_label_1
_geom_torsion_atom_site_label_2
_geom_torsion_atom_site_label_3
_geom_torsion_atom_site_label_4
_geom_torsion
_geom_torsion_site_symmetry_1
_geom_torsion_site_symmetry_4
O20W Ce1 Ce1A O43W 71(2) . .
O9W Ce1 Ce1A O43W 150.2(19) . .
O34W Ce1 Ce1A O43W 6(2) . .
O22W Ce1 Ce1A O43W -68(2) . .
O25 Ce1 Ce1A O43W -140(2) . .
O71 Ce1 Ce1A O43W 86(2) 1_554 .
O32W Ce1 Ce1A O43W 174(3) . .
O35W Ce1 Ce1A O43W -88(2) . .
O20W Ce1 Ce1A O32W -102.3(14) . .
O9W Ce1 Ce1A O32W -23.5(12) . .
O34W Ce1 Ce1A O32W -167.7(12) . .
O22W Ce1 Ce1A O32W 118.1(12) . .
O25 Ce1 Ce1A O32W 46.4(11) . .
O71 Ce1 Ce1A O32W -87.6(11) 1_554 .
O35W Ce1 Ce1A O32W 98.0(17) . .
O43W Ce1 Ce1A O32W -174(3) . .
O20W Ce1 Ce1A O22W 139.7(11) . .
O9W Ce1 Ce1A O22W -141.6(6) . .
O34W Ce1 Ce1A O22W 74.3(8) . .
O25 Ce1 Ce1A O22W -71.6(6) . .
O71 Ce1 Ce1A O22W 154.4(6) 1_554 .
O32W Ce1 Ce1A O22W -118.1(12) . .
O35W Ce1 Ce1A O22W -20.1(15) . .
O43W Ce1 Ce1A O22W 68(2) . .
O20W Ce1 Ce1A O71 -14.7(11) . 1_554
O9W Ce1 Ce1A O71 64.0(5) . 1_554
O34W Ce1 Ce1A O71 -80.1(7) . 1_554
O22W Ce1 Ce1A O71 -154.4(6) . 1_554
O25 Ce1 Ce1A O71 134.0(4) . 1_554
O32W Ce1 Ce1A O71 87.6(11) . 1_554
O35W Ce1 Ce1A O71 -174.4(13) . 1_554
O43W Ce1 Ce1A O71 -86(2) . 1_554
O20W Ce1 Ce1A O34W 65.4(12) . .
O9W Ce1 Ce1A O34W 144.1(8) . .
O22W Ce1 Ce1A O34W -74.3(8) . .
O25 Ce1 Ce1A O34W -145.9(7) . .
O71 Ce1 Ce1A O34W 80.1(7) 1_554 .
O32W Ce1 Ce1A O34W 167.7(12) . .
O35W Ce1 Ce1A O34W -94.4(15) . .
O43W Ce1 Ce1A O34W -6(2) . .
O20W Ce1 Ce1A O25 -148.7(11) . .
O9W Ce1 Ce1A O25 -70.0(5) . .
O34W Ce1 Ce1A O25 145.9(7) . .
O22W Ce1 Ce1A O25 71.6(6) . .
O71 Ce1 Ce1A O25 -134.0(4) 1_554 .
O32W Ce1 Ce1A O25 -46.4(11) . .
O35W Ce1 Ce1A O25 51.5(14) . .
O43W Ce1 Ce1A O25 140(2) . .
O20W Ce1 Ce1A O9W -78.8(11) . .
O34W Ce1 Ce1A O9W -144.1(8) . .
O22W Ce1 Ce1A O9W 141.6(6) . .
O25 Ce1 Ce1A O9W 70.0(5) . .
O71 Ce1 Ce1A O9W -64.0(5) 1_554 .
O32W Ce1 Ce1A O9W 23.5(12) . .
O35W Ce1 Ce1A O9W 121.5(15) . .
O43W Ce1 Ce1A O9W -150.2(19) . .
O39W Ce2 Ce2A O37W -6.4(15) . .
O19 Ce2 Ce2A O37W 71.6(11) 1_655 .
O53 Ce2 Ce2A O37W -73.1(11) . .
O33W Ce2 Ce2A O37W 97.4(18) . .
O41W Ce2 Ce2A O37W -148.4(13) . .
O23W Ce2 Ce2A O37W 146.8(12) . .
O39W Ce2 Ce2A O53 66.7(9) . .
O19 Ce2 Ce2A O53 144.7(5) 1_655 .
O33W Ce2 Ce2A O53 170.5(14) . .
O41W Ce2 Ce2A O53 -75.4(8) . .
O23W Ce2 Ce2A O53 -140.1(5) . .
O37W Ce2 Ce2A O53 73.1(11) . .
O39W Ce2 Ce2A O19 -78.0(9) . 1_655
O53 Ce2 Ce2A O19 -144.7(5) . 1_655
O33W Ce2 Ce2A O19 25.8(15) . 1_655
O41W Ce2 Ce2A O19 140.0(8) . 1_655
O23W Ce2 Ce2A O19 75.2(5) . 1_655
O37W Ce2 Ce2A O19 -71.6(11) . 1_655
O39W Ce2 Ce2A O41W 142.0(11) . .
O19 Ce2 Ce2A O41W -140.0(8) 1_655 .
O53 Ce2 Ce2A O41W 75.4(8) . .
O33W Ce2 Ce2A O41W -114.2(16) . .
O23W Ce2 Ce2A O41W -64.8(8) . .
O37W Ce2 Ce2A O41W 148.4(13) . .
O39W Ce2 Ce2A O23W -153.2(9) . .
O19 Ce2 Ce2A O23W -75.2(5) 1_655 .
O53 Ce2 Ce2A O23W 140.1(5) . .
O33W Ce2 Ce2A O23W -49.4(15) . .
O41W Ce2 Ce2A O23W 64.8(8) . .
O37W Ce2 Ce2A O23W -146.8(12) . .
Ce1A Ce1 O25 W10 -74(3) . .
O20W Ce1 O25 W10 84(3) . .
O9W Ce1 O25 W10 30(3) . .
O34W Ce1 O25 W10 -167(3) . .
O22W Ce1 O25 W10 -150(3) . .
O71 Ce1 O25 W10 -7(3) 1_554 .
O32W Ce1 O25 W10 -46(3) . .
O35W Ce1 O25 W10 131(3) . .
O43W Ce1 O25 W10 -89(3) . .
O20W Ce1 O25 Ce1A 157.8(8) . .
O9W Ce1 O25 Ce1A 103.6(6) . .
O34W Ce1 O25 Ce1A -92.6(13) . .
O22W Ce1 O25 Ce1A -75.6(7) . .
O71 Ce1 O25 Ce1A 67.4(7) 1_554 .
O32W Ce1 O25 Ce1A 28.1(7) . .
O35W Ce1 O25 Ce1A -155.2(8) . .
O43W Ce1 O25 Ce1A -15.4(8) . .
Ce1 Ce1A O25 W10 147.4(17) . .
O43W Ce1A O25 W10 -58(2) . .
O32W Ce1A O25 W10 2.3(17) . .
O22W Ce1A O25 W10 -120.7(17) . .
O71 Ce1A O25 W10 71.9(18) 1_554 .
O34W Ce1A O25 W10 -165.9(16) . .
O9W Ce1A O25 W10 81.1(17) . .
O43W Ce1A O25 Ce1 154.4(13) . .
O32W Ce1A O25 Ce1 -145.1(9) . .
O22W Ce1A O25 Ce1 91.9(7) . .
O71 Ce1A O25 Ce1 -75.5(7) 1_554 .
O34W Ce1A O25 Ce1 46.7(10) . .
O9W Ce1A O25 Ce1 -66.3(6) . .
O10W Ce3 O47 W11 60(4) . .
O5 Ce3 O47 W11 -8(4) 1_556 .
O14W Ce3 O47 W11 138(4) . .
O19W Ce3 O47 W11 -150(4) . .
O6W Ce3 O47 W11 -139(4) . .
O21W Ce3 O47 W11 -82(4) . .
O13W Ce3 O47 W11 103(4) . .
O15W Ce3 O47 W11 -15(4) . .
Ce2 Ce2A O53 W13 143.2(13) . .
O37W Ce2A O53 W13 -105.4(16) . .
O19 Ce2A O53 W13 -164.2(11) 1_655 .
O41W Ce2A O53 W13 68.9(15) . .
O23W Ce2A O53 W13 99.9(14) . .
O37W Ce2A O53 Ce2 111.3(11) . .
O19 Ce2A O53 Ce2 52.6(7) 1_655 .
O41W Ce2A O53 Ce2 -74.3(8) . .
O23W Ce2A O53 Ce2 -43.4(6) . .
Ce2A Ce2 O53 W13 -104(2) . .
O39W Ce2 O53 W13 134(2) . .
O19 Ce2 O53 W13 -155.6(19) 1_655 .
O33W Ce2 O53 W13 83(2) . .
O41W Ce2 O53 W13 -19(2) . .
O23W Ce2 O53 W13 -30(2) . .
O37W Ce2 O53 W13 -154(2) . .
O39W Ce2 O53 Ce2A -122.1(9) . .
O19 Ce2 O53 Ce2A -51.2(7) 1_655 .
O33W Ce2 O53 Ce2A -172.9(10) . .
O41W Ce2 O53 Ce2A 85.6(9) . .
O23W Ce2 O53 Ce2A 74.4(9) . .
O37W Ce2 O53 Ce2A -49.6(10) . .
O20W Ce1 O9W Ce1A 139.2(7) . .
O34W Ce1 O9W Ce1A 106.2(13) . .
O22W Ce1 O9W Ce1A -87.3(11) . .
O25 Ce1 O9W Ce1A -88.7(6) . .
O71 Ce1 O9W Ce1A 63.9(6) 1_554 .
O32W Ce1 O9W Ce1A -14.9(8) . .
O35W Ce1 O9W Ce1A -154.8(7) . .
O43W Ce1 O9W Ce1A 13.2(9) . .
O43W Ce1A O9W Ce1 -154.8(17) . .
O32W Ce1A O9W Ce1 161.5(9) . .
O22W Ce1A O9W Ce1 54.2(9) . .
O71 Ce1A O9W Ce1 -105.7(7) 1_554 .
O34W Ce1A O9W Ce1 -42.9(9) . .
O25 Ce1A O9W Ce1 81.6(6) . .
O43W Ce1A O22W Ce1 151.6(10) . .
O32W Ce1A O22W Ce1 -132.9(10) . .
O71 Ce1A O22W Ce1 87.0(15) 1_554 .
O34W Ce1A O22W Ce1 75.5(8) . .
O25 Ce1A O22W Ce1 -71.1(6) . .
O9W Ce1A O22W Ce1 -45.2(7) . .
O20W Ce1 O22W Ce1A -147.6(9) . .
O9W Ce1 O22W Ce1A 96.5(10) . .
O34W Ce1 O22W Ce1A -92.0(9) . .
O25 Ce1 O22W Ce1A 97.8(6) . .
O71 Ce1 O22W Ce1A -39.0(9) 1_554 .
O32W Ce1 O22W Ce1A 32.4(7) . .
O35W Ce1 O22W Ce1A 169.8(8) . .
O43W Ce1 O22W Ce1A -22.3(8) . .
O39W Ce2 O23W Ce2A 139.9(13) . .
O19 Ce2 O23W Ce2A 76.5(6) 1_655 .
O53 Ce2 O23W Ce2A -66.2(8) . .
O33W Ce2 O23W Ce2A 155.8(8) . .
O41W Ce2 O23W Ce2A -78.0(9) . .
O37W Ce2 O23W Ce2A 31.4(11) . .
O37W Ce2A O23W Ce2 -78(2) . .
O53 Ce2A O23W Ce2 50.4(6) . .
O19 Ce2A O23W Ce2 -81.8(6) 1_655 .
O41W Ce2A O23W Ce2 85.1(9) . .
O43W Ce1A O32W Ce1 -176.8(13) . .
O22W Ce1A O32W Ce1 105.7(12) . .
O71 Ce1A O32W Ce1 -90.4(10) 1_554 .
O34W Ce1A O32W Ce1 -154(3) . .
O25 Ce1A O32W Ce1 45.4(10) . .
O9W Ce1A O32W Ce1 -21.4(11) . .
O20W Ce1 O32W Ce1A 120.1(12) . .
O9W Ce1 O32W Ce1A 155.6(12) . .
O34W Ce1 O32W Ce1A 15.0(15) . .
O22W Ce1 O32W Ce1A -60.0(12) . .
O25 Ce1 O32W Ce1A -129.0(12) . .
O71 Ce1 O32W Ce1A 80.1(11) 1_554 .
O35W Ce1 O32W Ce1A -133.5(12) . .
O43W Ce1 O32W Ce1A 2.8(11) . .
O20W Ce1 O34W Ce1A -143.5(8) . .
O9W Ce1 O34W Ce1A -111.2(12) . .
O22W Ce1 O34W Ce1A 77.3(7) . .
O25 Ce1 O34W Ce1A 94.2(12) . .
O71 Ce1 O34W Ce1A -71.0(6) 1_554 .
O32W Ce1 O34W Ce1A -9.0(9) . .
O35W Ce1 O34W Ce1A 150.1(7) . .
O43W Ce1 O34W Ce1A 2.5(9) . .
O43W Ce1A O34W Ce1 -176.8(11) . .
O32W Ce1A O34W Ce1 160(2) . .
O22W Ce1A O34W Ce1 -89.8(8) . .
O71 Ce1A O34W Ce1 95.2(6) 1_554 .
O25 Ce1A O34W Ce1 -45.4(9) . .
O9W Ce1A O34W Ce1 38.0(8) . .
O53 Ce2A O37W Ce2 -74.5(8) . .
O19 Ce2A O37W Ce2 68.0(8) 1_655 .
O41W Ce2A O37W Ce2 -85(2) . .
O23W Ce2A O37W Ce2 64.4(18) . .
O39W Ce2 O37W Ce2A 173.8(14) . .
O19 Ce2 O37W Ce2A -93.8(11) 1_655 .
O53 Ce2 O37W Ce2A 87.5(11) . .
O33W Ce2 O37W Ce2A -139.6(11) . .
O41W Ce2 O37W Ce2A 36.5(15) . .
O23W Ce2 O37W Ce2A -46.0(15) . .
O39W Ce2 O41W Ce2A -119.1(15) . .
O19 Ce2 O41W Ce2A 62.5(10) 1_655 .
O53 Ce2 O41W Ce2A -73.2(6) . .
O33W Ce2 O41W Ce2A 151.1(8) . .
O23W Ce2 O41W Ce2A 98.6(8) . .
O37W Ce2 O41W Ce2A -25.8(11) . .
O37W Ce2A O41W Ce2 95(3) . .
O53 Ce2A O41W Ce2 84.3(6) . .
O19 Ce2A O41W Ce2 -51.0(9) 1_655 .
O23W Ce2A O41W Ce2 -66.6(7) . .
O32W Ce1A O43W Ce1 175(2) . .
O22W Ce1A O43W Ce1 -68.9(19) . .
O71 Ce1A O43W Ce1 88.0(19) 1_554 .
O34W Ce1A O43W Ce1 6(2) . .
O25 Ce1A O43W Ce1 -127(2) . .
O9W Ce1A O43W Ce1 133(3) . .
O20W Ce1 O43W Ce1A -128.8(19) . .
O9W Ce1 O43W Ce1A -35(2) . .
O34W Ce1 O43W Ce1A -173(2) . .
O22W Ce1 O43W Ce1A 105(2) . .
O25 Ce1 O43W Ce1A 43(2) . .
O71 Ce1 O43W Ce1A -86(2) 1_554 .
O32W Ce1 O43W Ce1A -4.4(18) . .
O35W Ce1 O43W Ce1A 125(2) . .
Ru3 O41 Ru1 O40 -47.1(9) . .
Ru3 O41 Ru1 O37 47.9(9) . .
Ru3 O41 Ru1 O33 142.0(9) . .
Ru3 O41 Ru1 O36 -150(3) . .
Ru3 O41 Ru1 O79 -135.4(9) . .
Ru4 O40 Ru1 O41 48.5(9) . .
Ru4 O40 Ru1 O37 -45.6(9) . .
Ru4 O40 Ru1 O33 171.5(19) . .
Ru4 O40 Ru1 O36 -139.7(9) . .
Ru4 O40 Ru1 O79 136.1(9) . .
Ru2 O37 Ru1 O41 -49.4(9) . .
Ru2 O37 Ru1 O40 45.2(9) . .
Ru2 O37 Ru1 O33 -141.3(9) . .
Ru2 O37 Ru1 O36 133.2(9) . .
Ru2 O37 Ru1 O79 -162(8) . .
W9 O33 Ru1 O41 -160.0(10) . .
W9 O33 Ru1 O40 77(3) . .
W9 O33 Ru1 O37 -66.2(10) . .
W9 O33 Ru1 O36 27.8(10) . .
W9 O33 Ru1 O79 112.5(10) . .
W10 O36 Ru1 O41 -97(3) . .
W10 O36 Ru1 O40 159.3(10) . .
W10 O36 Ru1 O37 64.8(10) . .
W10 O36 Ru1 O33 -28.8(10) . .
W10 O36 Ru1 O79 -112.0(10) . .
Ru1 O37 Ru2 O39 -45.6(9) . .
Ru1 O37 Ru2 O38 50.0(9) . .
Ru1 O37 Ru2 O35 -135.5(9) . .
Ru1 O37 Ru2 O34 139.4(9) . .
Ru1 O37 Ru2 O80 171(16) . .
Ru4 O39 Ru2 O37 48.6(9) . .
Ru4 O39 Ru2 O38 -45.1(9) . .
Ru4 O39 Ru2 O35 145.4(9) . .
Ru4 O39 Ru2 O34 -172(3) . .
Ru4 O39 Ru2 O80 -132.5(9) . .
Ru3 O38 Ru2 O37 -50.2(9) . .
Ru3 O38 Ru2 O39 43.7(9) . .
Ru3 O38 Ru2 O35 158.4(18) . .
Ru3 O38 Ru2 O34 -142.6(9) . .
Ru3 O38 Ru2 O80 131.4(9) . .
W8 O35 Ru2 O37 -64.5(10) . .
W8 O35 Ru2 O39 -158.0(10) . .
W8 O35 Ru2 O38 87(2) . .
W8 O35 Ru2 O34 27.3(10) . .
W8 O35 Ru2 O80 114.0(10) . .
W7 O34 Ru2 O37 67.8(10) . .
W7 O34 Ru2 O39 -72(4) . .
W7 O34 Ru2 O38 161.0(10) . .
W7 O34 Ru2 O35 -28.9(10) . .
W7 O34 Ru2 O80 -111.3(10) . .
Ru2 O38 Ru3 O42 -45.1(9) . .
Ru2 O38 Ru3 O41 49.5(9) . .
Ru2 O38 Ru3 O46 174.6(16) . .
Ru2 O38 Ru3 O43 -138.7(9) . .
Ru2 O38 Ru3 O81 137.8(9) . .
Ru4 O42 Ru3 O38 49.6(10) . .
Ru4 O42 Ru3 O41 -44.9(10) . .
Ru4 O42 Ru3 O46 -138.1(9) . .
Ru4 O42 Ru3 O43 137.7(9) . .
Ru4 O42 Ru3 O81 177(7) . .
Ru1 O41 Ru3 O38 -48.6(9) . .
Ru1 O41 Ru3 O42 46.1(9) . .
Ru1 O41 Ru3 O46 141.2(9) . .
Ru1 O41 Ru3 O43 -152(3) . .
Ru1 O41 Ru3 O81 -136.4(9) . .
W14 O46 Ru3 O38 76(2) . .
W14 O46 Ru3 O42 -64.5(10) . .
W14 O46 Ru3 O41 -159.1(10) . .
W14 O46 Ru3 O43 28.8(10) . .
W14 O46 Ru3 O81 112.8(10) . .
W11 O43 Ru3 O38 160.8(9) . .
W11 O43 Ru3 O42 66.5(10) . .
W11 O43 Ru3 O41 -96(3) . .
W11 O43 Ru3 O46 -28.0(9) . .
W11 O43 Ru3 O81 -111.1(10) . .
Ru2 O39 Ru4 O40 -48.4(9) . .
Ru2 O39 Ru4 O42 45.9(9) . .
Ru2 O39 Ru4 O44 141.5(9) . .
Ru2 O39 Ru4 O45 -163(3) . .
Ru2 O39 Ru4 O82 -136.2(9) . .
Ru1 O40 Ru4 O39 46.3(9) . .
Ru1 O40 Ru4 O42 -47.4(9) . .
Ru1 O40 Ru4 O44 157(2) . .
Ru1 O40 Ru4 O45 -141.6(9) . .
Ru1 O40 Ru4 O82 135.8(9) . .
Ru3 O42 Ru4 O39 -49.0(10) . .
Ru3 O42 Ru4 O40 45.2(10) . .
Ru3 O42 Ru4 O44 -139.3(9) . .
Ru3 O42 Ru4 O45 135.2(9) . .
Ru3 O42 Ru4 O82 167(7) . .
W12 O44 Ru4 O39 -161.3(10) . .
W12 O44 Ru4 O40 87(3) . .
W12 O44 Ru4 O42 -67.9(10) . .
W12 O44 Ru4 O45 25.8(10) . .
W12 O44 Ru4 O82 109.0(10) . .
W13 O45 Ru4 O39 -86(3) . .
W13 O45 Ru4 O40 159.5(10) . .
W13 O45 Ru4 O42 65.4(10) . .
W13 O45 Ru4 O44 -29.8(10) . .
W13 O45 Ru4 O82 -112.7(10) . .
W10 O32 Si1 O31 108.6(8) . .
W9 O32 Si1 O31 -110.1(8) . .
W10 O32 Si1 O29 -129.7(8) . .
W9 O32 Si1 O29 11.6(9) . .
W10 O32 Si1 O30 -10.3(10) . .
W9 O32 Si1 O30 131.0(7) . .
W7 O31 Si1 O32 109.5(8) . .
W8 O31 Si1 O32 -108.0(8) . .
W7 O31 Si1 O29 -12.1(9) . .
W8 O31 Si1 O29 130.4(7) . .
W7 O31 Si1 O30 -131.0(7) . .
W8 O31 Si1 O30 11.5(9) . .
W4 O29 Si1 O32 55.1(8) . .
W1 O29 Si1 O32 -179.2(6) . .
W5 O29 Si1 O32 -62.2(8) . .
W4 O29 Si1 O31 179.0(6) . .
W1 O29 Si1 O31 -55.3(8) . .
W5 O29 Si1 O31 61.7(8) . .
W4 O29 Si1 O30 -63.5(8) . .
W1 O29 Si1 O30 62.3(8) . .
W5 O29 Si1 O30 179.2(6) . .
W3 O30 Si1 O32 -56.3(8) . .
W2 O30 Si1 O32 177.4(6) . .
W6 O30 Si1 O32 60.7(8) . .
W3 O30 Si1 O31 -178.6(6) . .
W2 O30 Si1 O31 55.0(8) . .
W6 O30 Si1 O31 -61.6(8) . .
W3 O30 Si1 O29 62.8(8) . .
W2 O30 Si1 O29 -63.6(8) . .
W6 O30 Si1 O29 179.8(6) . .
W11 O59 Si2 O60 106.9(8) . .
W14 O59 Si2 O60 -107.6(8) . .
W11 O59 Si2 O61 -12.4(10) . .
W14 O59 Si2 O61 133.1(7) . .
W11 O59 Si2 O62 -130.6(8) . .
W14 O59 Si2 O62 14.9(9) . .
W13 O60 Si2 O59 108.3(8) . .
W12 O60 Si2 O59 -108.9(8) . .
W13 O60 Si2 O61 -132.5(7) . .
W12 O60 Si2 O61 10.4(9) . .
W13 O60 Si2 O62 -13.0(9) . .
W12 O60 Si2 O62 129.9(7) . .
W17 O61 Si2 O59 -57.0(8) . .
W18 O61 Si2 O59 179.1(6) . .
W15 O61 Si2 O59 62.6(8) . .
W17 O61 Si2 O60 178.9(6) . .
W18 O61 Si2 O60 55.0(8) . .
W15 O61 Si2 O60 -61.5(8) . .
W17 O61 Si2 O62 59.5(8) . .
W18 O61 Si2 O62 -64.4(8) . .
W15 O61 Si2 O62 179.1(6) . .
W20 O62 Si2 O59 54.5(8) . .
W19 O62 Si2 O59 179.9(6) . .
W16 O62 Si2 O59 -64.7(8) . .
W20 O62 Si2 O60 -179.9(6) . .
W19 O62 Si2 O60 -54.4(8) . .
W16 O62 Si2 O60 61.0(8) . .
W20 O62 Si2 O61 -61.9(8) . .
W19 O62 Si2 O61 63.6(8) . .
W16 O62 Si2 O61 178.9(6) . .
W7 O10 W1 O1 -145.9(10) . .
W7 O10 W1 O2 112.9(10) . .
W7 O10 W1 O8 20.8(18) . .
W7 O10 W1 O9 -49.4(10) . .
W7 O10 W1 O29 28.4(10) . .
W2 O2 W1 O1 -131.4(15) . .
W2 O2 W1 O10 -27.3(15) . .
W2 O2 W1 O8 125.9(15) . .
W2 O2 W1 O9 49(3) . .
W2 O2 W1 O29 55.0(15) . .
W4 O8 W1 O1 169.4(7) . .
W4 O8 W1 O10 2.6(16) . .
W4 O8 W1 O2 -89.7(7) . .
W4 O8 W1 O9 72.5(7) . .
W4 O8 W1 O29 -5.3(6) . .
W5 O9 W1 O1 -177.4(7) . .
W5 O9 W1 O10 79.4(6) . .
W5 O9 W1 O2 2.5(19) . .
W5 O9 W1 O8 -75.3(7) . .
W5 O9 W1 O29 -4.0(6) . .
Si1 O29 W1 O1 -172(3) . .
W4 O29 W1 O1 -35(3) . .
W5 O29 W1 O1 54(3) . .
Si1 O29 W1 O10 50.2(7) . .
W4 O29 W1 O10 -172.5(5) . .
W5 O29 W1 O10 -83.5(4) . .
Si1 O29 W1 O2 -41.5(7) . .
W4 O29 W1 O2 95.8(4) . .
W5 O29 W1 O2 -175.2(4) . .
Si1 O29 W1 O8 -133.4(8) . .
W4 O29 W1 O8 3.9(4) . .
W5 O29 W1 O8 92.9(5) . .
Si1 O29 W1 O9 136.5(8) . .
W4 O29 W1 O9 -86.2(5) . .
W5 O29 W1 O9 2.8(4) . .
W8 O11 W2 O3 147.8(10) . .
W8 O11 W2 O2 -110.2(10) . .
W8 O11 W2 O12 49.7(10) . .
W8 O11 W2 O4 -19.0(18) . .
W8 O11 W2 O30 -27.5(10) . .
W1 O2 W2 O3 133.4(15) . .
W1 O2 W2 O11 28.7(15) . .
W1 O2 W2 O12 -60(2) . .
W1 O2 W2 O4 -126.1(15) . .
W1 O2 W2 O30 -55.2(15) . .
W6 O12 W2 O3 179.0(6) . .
W6 O12 W2 O11 -77.4(7) . .
W6 O12 W2 O2 11.9(18) . .
W6 O12 W2 O4 79.0(7) . .
W6 O12 W2 O30 7.4(6) . .
W3 O4 W2 O3 -171.5(6) . .
W3 O4 W2 O11 -4.6(15) . .
W3 O4 W2 O2 87.8(7) . .
W3 O4 W2 O12 -73.8(6) . .
W3 O4 W2 O30 4.4(5) . .
Si1 O30 W2 O3 159(3) . .
W3 O30 W2 O3 22(3) . .
W6 O30 W2 O3 -68(3) . .
Si1 O30 W2 O11 -50.6(7) . .
W3 O30 W2 O11 172.8(5) . .
W6 O30 W2 O11 82.7(4) . .
Si1 O30 W2 O2 43.0(7) . .
W3 O30 W2 O2 -93.6(5) . .
W6 O30 W2 O2 176.2(4) . .
Si1 O30 W2 O12 -138.6(8) . .
W3 O30 W2 O12 84.8(5) . .
W6 O30 W2 O12 -5.3(4) . .
Si1 O30 W2 O4 133.2(8) . .
W3 O30 W2 O4 -3.3(4) . .
W6 O30 W2 O4 -93.5(4) . .
Ce3 O5 W3 O14 -125(3) 1_554 .
Ce3 O5 W3 O6 -29(3) 1_554 .
Ce3 O5 W3 O13 147(3) 1_554 .
Ce3 O5 W3 O4 61(3) 1_554 .
Ce3 O5 W3 O30 88(4) 1_554 .
W10 O14 W3 O5 -143.9(11) . .
W10 O14 W3 O6 115.0(11) . .
W10 O14 W3 O13 -47.6(11) . .
W10 O14 W3 O4 22.5(19) . .
W10 O14 W3 O30 30.5(11) . .
W4 O6 W3 O5 -131.8(15) . .
W4 O6 W3 O14 -25.4(15) . .
W4 O6 W3 O13 61(2) . .
W4 O6 W3 O4 129.1(15) . .
W4 O6 W3 O30 57.6(14) . .
W6 O13 W3 O5 -176.3(6) . .
W6 O13 W3 O14 78.3(6) . .
W6 O13 W3 O6 -8.7(19) . .
W6 O13 W3 O4 -77.6(6) . .
W6 O13 W3 O30 -5.5(5) . .
W2 O4 W3 O5 170.7(6) . .
W2 O4 W3 O14 3.9(15) . .
W2 O4 W3 O6 -89.5(7) . .
W2 O4 W3 O13 74.3(6) . .
W2 O4 W3 O30 -4.5(5) . .
Si1 O30 W3 O5 -161(2) . .
W2 O30 W3 O5 -24(3) . .
W6 O30 W3 O5 65(3) . .
Si1 O30 W3 O14 49.6(7) . .
W2 O30 W3 O14 -173.1(5) . .
W6 O30 W3 O14 -83.8(4) . .
Si1 O30 W3 O6 -43.5(7) . .
W2 O30 W3 O6 93.8(5) . .
W6 O30 W3 O6 -177.0(4) . .
Si1 O30 W3 O13 137.5(7) . .
W2 O30 W3 O13 -85.2(4) . .
W6 O30 W3 O13 4.0(4) . .
Si1 O30 W3 O4 -134.0(8) . .
W2 O30 W3 O4 3.3(4) . .
W6 O30 W3 O4 92.5(4) . .
W9 O15 W4 O7 146.5(10) . .
W9 O15 W4 O6 -110.8(10) . .
W9 O15 W4 O8 -20.9(19) . .
W9 O15 W4 O16 50.4(10) . .
W9 O15 W4 O29 -27.9(10) . .
W3 O6 W4 O7 132.9(15) . .
W3 O6 W4 O15 26.6(15) . .
W3 O6 W4 O8 -128.3(15) . .
W3 O6 W4 O16 -65(2) . .
W3 O6 W4 O29 -56.9(14) . .
W1 O8 W4 O7 -169.7(7) . .
W1 O8 W4 O15 -2.0(17) . .
W1 O8 W4 O6 89.4(7) . .
W1 O8 W4 O16 -73.8(7) . .
W1 O8 W4 O29 5.3(6) . .
W5 O16 W4 O7 177.4(7) . .
W5 O16 W4 O15 -77.6(7) . .
W5 O16 W4 O6 14.7(19) . .
W5 O16 W4 O8 78.7(7) . .
W5 O16 W4 O29 6.8(6) . .
Si1 O29 W4 O7 160(2) . .
W1 O29 W4 O7 23(3) . .
W5 O29 W4 O7 -66(3) . .
Si1 O29 W4 O15 -50.3(7) . .
W1 O29 W4 O15 173.0(5) . .
W5 O29 W4 O15 83.5(4) . .
Si1 O29 W4 O6 43.8(7) . .
W1 O29 W4 O6 -92.9(5) . .
W5 O29 W4 O6 177.7(4) . .
Si1 O29 W4 O8 132.8(8) . .
W1 O29 W4 O8 -3.9(4) . .
W5 O29 W4 O8 -93.3(5) . .
Si1 O29 W4 O16 -138.7(8) . .
W1 O29 W4 O16 84.5(5) . .
W5 O29 W4 O16 -4.9(4) . .
W9 O28 W5 O17 -141.8(12) . .
W9 O28 W5 O9 33(2) . .
W9 O28 W5 O16 -40.9(12) . .
W9 O28 W5 O18 113.6(12) . .
W9 O28 W5 O29 34.8(11) . .
W1 O9 W5 O17 -179.6(7) . .
W1 O9 W5 O28 6.0(15) . .
W1 O9 W5 O16 80.3(7) . .
W1 O9 W5 O18 -75.3(6) . .
W1 O9 W5 O29 3.8(5) . .
W4 O16 W5 O17 176.3(7) . .
W4 O16 W5 O28 73.3(6) . .
W4 O16 W5 O9 -82.8(7) . .
W4 O16 W5 O18 -10.4(15) . .
W4 O16 W5 O29 -6.6(5) . .
W7 O18 W5 O17 138.7(11) . .
W7 O18 W5 O28 -118.1(11) . .
W7 O18 W5 O9 37.3(11) . .
W7 O18 W5 O16 -34.6(18) . .
W7 O18 W5 O29 -38.4(11) . .
Si1 O29 W5 O17 177(6) . .
W4 O29 W5 O17 45(7) . .
W1 O29 W5 O17 -51(7) . .
Si1 O29 W5 O28 46.6(7) . .
W4 O29 W5 O28 -85.8(4) . .
W1 O29 W5 O28 178.1(5) . .
Si1 O29 W5 O9 -134.4(8) . .
W4 O29 W5 O9 93.3(4) . .
W1 O29 W5 O9 -2.9(4) . .
Si1 O29 W5 O16 137.4(8) . .
W4 O29 W5 O16 5.0(4) . .
W1 O29 W5 O16 -91.1(5) . .
Si1 O29 W5 O18 -44.3(7) . .
W4 O29 W5 O18 -176.7(4) . .
W1 O29 W5 O18 87.2(4) . .
W10 O24 W6 O23 139.4(12) . .
W10 O24 W6 O12 -30(2) . .
W10 O24 W6 O13 40.5(13) . .
W10 O24 W6 O22 -116.9(13) . .
W10 O24 W6 O30 -35.8(12) . .
W2 O12 W6 O23 177.5(6) . .
W2 O12 W6 O24 -13.0(16) . .
W2 O12 W6 O13 -84.2(7) . .
W2 O12 W6 O22 74.4(7) . .
W2 O12 W6 O30 -7.2(6) . .
W3 O13 W6 O23 -176.6(6) . .
W3 O13 W6 O24 -75.0(6) . .
W3 O13 W6 O12 82.0(6) . .
W3 O13 W6 O22 10.8(16) . .
W3 O13 W6 O30 5.3(5) . .
W8 O22 W6 O23 -145.1(11) . .
W8 O22 W6 O24 112.5(11) . .
W8 O22 W6 O12 -43.1(11) . .
W8 O22 W6 O13 27(2) . .
W8 O22 W6 O30 32.8(11) . .
Si1 O30 W6 O23 -157(5) . .
W3 O30 W6 O23 -26(5) . .
W2 O30 W6 O23 72(5) . .
Si1 O30 W6 O24 -45.3(7) . .
W3 O30 W6 O24 85.7(4) . .
W2 O30 W6 O24 -177.0(5) . .
Si1 O30 W6 O12 137.1(8) . .
W3 O30 W6 O12 -91.9(5) . .
W2 O30 W6 O12 5.4(4) . .
Si1 O30 W6 O13 -135.2(8) . .
W3 O30 W6 O13 -4.1(4) . .
W2 O30 W6 O13 93.1(4) . .
Si1 O30 W6 O22 47.0(7) . .
W3 O30 W6 O22 178.0(4) . .
W2 O30 W6 O22 -84.7(4) . .
Ce2 O19 W7 O34 31.2(12) 1_455 .
Ce2A O19 W7 O34 93.2(17) 1_455 .
Ce2 O19 W7 O18 -62.3(12) 1_455 .
Ce2A O19 W7 O18 -0.3(17) 1_455 .
Ce2 O19 W7 O20 126.8(11) 1_455 .
Ce2A O19 W7 O20 -171.2(16) 1_455 .
Ce2 O19 W7 O10 -147.7(11) 1_455 .
Ce2A O19 W7 O10 -85.7(17) 1_455 .
Ce2 O19 W7 O31 154(2) 1_455 .
Ce2A O19 W7 O31 -144(2) 1_455 .
Ru2 O34 W7 O19 150.5(9) . .
Ru2 O34 W7 O18 -109.6(10) . .
Ru2 O34 W7 O20 52.6(10) . .
Ru2 O34 W7 O10 -34(2) . .
Ru2 O34 W7 O31 -21.8(9) . .
W5 O18 W7 O19 -106.1(11) . .
W5 O18 W7 O34 153.6(11) . .
W5 O18 W7 O20 45(2) . .
W5 O18 W7 O10 -12.4(11) . .
W5 O18 W7 O31 68.4(11) . .
W8 O20 W7 O19 -170.8(6) . .
W8 O20 W7 O34 -70.3(6) . .
W8 O20 W7 O18 38.1(17) . .
W8 O20 W7 O10 95.3(6) . .
W8 O20 W7 O31 13.6(5) . .
W1 O10 W7 O19 120.6(10) . .
W1 O10 W7 O34 -55(2) . .
W1 O10 W7 O18 21.5(10) . .
W1 O10 W7 O20 -142.8(10) . .
W1 O10 W7 O31 -67.3(10) . .
Si1 O31 W7 O19 113(3) . .
W8 O31 W7 O19 -39(3) . .
Si1 O31 W7 O34 -123.1(8) . .
W8 O31 W7 O34 85.0(5) . .
Si1 O31 W7 O18 -31.1(8) . .
W8 O31 W7 O18 176.9(4) . .
Si1 O31 W7 O20 141.2(8) . .
W8 O31 W7 O20 -10.8(4) . .
Si1 O31 W7 O10 53.9(7) . .
W8 O31 W7 O10 -98.1(4) . .
Ru2 O35 W8 O21 -150.8(9) . .
Ru2 O35 W8 O22 109.7(10) . .
Ru2 O35 W8 O20 -50.3(10) . .
Ru2 O35 W8 O11 36(2) . .
Ru2 O35 W8 O31 22.5(9) . .
W6 O22 W8 O21 110.6(12) . .
W6 O22 W8 O35 -146.4(11) . .
W6 O22 W8 O20 -38(2) . .
W6 O22 W8 O11 18.8(11) . .
W6 O22 W8 O31 -62.1(11) . .
W7 O20 W8 O21 173.0(6) . .
W7 O20 W8 O35 69.4(6) . .
W7 O20 W8 O22 -38.1(15) . .
W7 O20 W8 O11 -95.2(6) . .
W7 O20 W8 O31 -13.3(5) . .
W2 O11 W8 O21 -122.2(10) . .
W2 O11 W8 O35 51(2) . .
W2 O11 W8 O22 -23.5(10) . .
W2 O11 W8 O20 138.9(11) . .
W2 O11 W8 O31 64.8(10) . .
Si1 O31 W8 O21 -100(3) . .
W7 O31 W8 O21 51(3) . .
Si1 O31 W8 O35 123.1(8) . .
W7 O31 W8 O35 -85.8(5) . .
Si1 O31 W8 O22 31.2(8) . .
W7 O31 W8 O22 -177.7(4) . .
Si1 O31 W8 O20 -140.2(9) . .
W7 O31 W8 O20 10.9(4) . .
Si1 O31 W8 O11 -53.4(8) . .
W7 O31 W8 O11 97.7(4) . .
Ru1 O33 W9 O27 -149.1(10) . .
Ru1 O33 W9 O26 -50.7(10) . .
Ru1 O33 W9 O28 109.9(10) . .
Ru1 O33 W9 O15 36(3) . .
Ru1 O33 W9 O32 22.2(10) . .
W10 O26 W9 O27 171.8(6) . .
W10 O26 W9 O33 69.7(6) . .
W10 O26 W9 O28 -39.7(16) . .
W10 O26 W9 O15 -95.9(6) . .
W10 O26 W9 O32 -13.5(5) . .
W5 O28 W9 O27 108.4(12) . .
W5 O28 W9 O33 -149.6(12) . .
W5 O28 W9 O26 -40(2) . .
W5 O28 W9 O15 16.6(12) . .
W5 O28 W9 O32 -64.8(12) . .
W4 O15 W9 O27 -122.9(11) . .
W4 O15 W9 O33 52(2) . .
W4 O15 W9 O26 139.9(11) . .
W4 O15 W9 O28 -22.9(10) . .
W4 O15 W9 O32 66.0(10) . .
Si1 O32 W9 O27 -110(3) . .
W10 O32 W9 O27 41(3) . .
Si1 O32 W9 O33 123.3(8) . .
W10 O32 W9 O33 -85.4(5) . .
Si1 O32 W9 O26 -140.4(9) . .
W10 O32 W9 O26 10.9(4) . .
Si1 O32 W9 O28 30.7(8) . .
W10 O32 W9 O28 -178.0(4) . .
Si1 O32 W9 O15 -53.2(8) . .
W10 O32 W9 O15 98.1(5) . .
Ce1 O25 W10 O36 159(3) . .
Ce1A O25 W10 O36 116.2(16) . .
Ce1 O25 W10 O26 -104(3) . .
Ce1A O25 W10 O26 -147.3(16) . .
Ce1 O25 W10 O24 64(3) . .
Ce1A O25 W10 O24 20.6(17) . .
Ce1 O25 W10 O14 -19(3) . .
Ce1A O25 W10 O14 -62.2(16) . .
Ce1 O25 W10 O32 -52(5) . .
Ce1A O25 W10 O32 -95(3) . .
Ru1 O36 W10 O25 153.2(9) . .
Ru1 O36 W10 O26 52.0(10) . .
Ru1 O36 W10 O24 -107.7(10) . .
Ru1 O36 W10 O14 -32(2) . .
Ru1 O36 W10 O32 -21.9(9) . .
W9 O26 W10 O25 -173.7(6) . .
W9 O26 W10 O36 -70.4(6) . .
W9 O26 W10 O24 40.5(16) . .
W9 O26 W10 O14 93.5(6) . .
W9 O26 W10 O32 13.8(5) . .
W6 O24 W10 O25 -106.2(13) . .
W6 O24 W10 O36 150.7(13) . .
W6 O24 W10 O26 40(2) . .
W6 O24 W10 O14 -13.6(12) . .
W6 O24 W10 O32 65.5(13) . .
W3 O14 W10 O25 116.7(11) . .
W3 O14 W10 O36 -58(2) . .
W3 O14 W10 O26 -143.6(11) . .
W3 O14 W10 O24 19.1(11) . .
W3 O14 W10 O32 -68.4(11) . .
Si1 O32 W10 O25 86(3) . .
W9 O32 W10 O25 -64(3) . .
Si1 O32 W10 O36 -125.3(9) . .
W9 O32 W10 O36 84.7(5) . .
Si1 O32 W10 O26 139.2(9) . .
W9 O32 W10 O26 -10.8(4) . .
Si1 O32 W10 O24 -31.3(9) . .
W9 O32 W10 O24 178.8(5) . .
Si1 O32 W10 O14 51.7(8) . .
W9 O32 W10 O14 -98.2(5) . .
Ce3 O47 W11 O43 168(4) . .
Ce3 O47 W11 O58 -95(4) . .
Ce3 O47 W11 O48 73(4) . .
Ce3 O47 W11 O63 -9(4) . .
Ce3 O47 W11 O59 -48(6) . .
Ru3 O43 W11 O47 151.2(9) . .
Ru3 O43 W11 O58 51.9(10) . .
Ru3 O43 W11 O48 -109.8(9) . .
Ru3 O43 W11 O63 -41(2) . .
Ru3 O43 W11 O59 -22.2(9) . .
W14 O58 W11 O47 -174.0(6) . .
W14 O58 W11 O43 -70.2(7) . .
W14 O58 W11 O48 42.2(17) . .
W14 O58 W11 O63 94.9(6) . .
W14 O58 W11 O59 14.4(6) . .
W15 O48 W11 O47 -111.7(12) . .
W15 O48 W11 O43 144.8(12) . .
W15 O48 W11 O58 32(2) . .
W15 O48 W11 O63 -21.3(12) . .
W15 O48 W11 O59 58.7(12) . .
W17 O63 W11 O47 123.8(11) . .
W17 O63 W11 O43 -44(2) . .
W17 O63 W11 O58 -138.4(11) . .
W17 O63 W11 O48 25.8(11) . .
W17 O63 W11 O59 -63.4(11) . .
Si2 O59 W11 O47 93(3) . .
W14 O59 W11 O47 -60(3) . .
Si2 O59 W11 O43 -121.9(9) . .
W14 O59 W11 O43 84.8(5) . .
Si2 O59 W11 O58 141.8(9) . .
W14 O59 W11 O58 -11.5(4) . .
Si2 O59 W11 O48 -29.1(9) . .
W14 O59 W11 O48 177.6(5) . .
Si2 O59 W11 O63 53.2(8) . .
W14 O59 W11 O63 -100.1(5) . .
Ru4 O44 W12 O51 -149.9(9) . .
Ru4 O44 W12 O52 -49.0(10) . .
Ru4 O44 W12 O50 110.9(10) . .
Ru4 O44 W12 O66 41(2) . .
Ru4 O44 W12 O60 24.5(9) . .
W13 O52 W12 O51 172.6(6) . .
W13 O52 W12 O44 69.6(6) . .
W13 O52 W12 O50 -35.5(17) . .
W13 O52 W12 O66 -94.7(6) . .
W13 O52 W12 O60 -12.9(5) . .
W15 O50 W12 O51 111.1(13) . .
W15 O50 W12 O44 -146.8(13) . .
W15 O50 W12 O52 -41(2) . .
W15 O50 W12 O66 18.4(13) . .
W15 O50 W12 O60 -62.6(13) . .
W18 O66 W12 O51 -120.4(11) . .
W18 O66 W12 O44 49(2) . .
W18 O66 W12 O52 140.4(11) . .
W18 O66 W12 O50 -21.8(11) . .
W18 O66 W12 O60 65.6(11) . .
Si2 O60 W12 O51 -99(3) . .
W13 O60 W12 O51 52(4) . .
Si2 O60 W12 O44 122.6(8) . .
W13 O60 W12 O44 -86.3(5) . .
Si2 O60 W12 O52 -140.4(9) . .
W13 O60 W12 O52 10.7(4) . .
Si2 O60 W12 O50 31.8(8) . .
W13 O60 W12 O50 -177.1(5) . .
Si2 O60 W12 O66 -53.0(8) . .
W13 O60 W12 O66 98.1(5) . .
Ce2A O53 W13 O45 45.2(14) . .
Ce2 O53 W13 O45 117(2) . .
Ce2A O53 W13 O54 -51.0(14) . .
Ce2 O53 W13 O54 21(2) . .
Ce2A O53 W13 O52 139.8(13) . .
Ce2 O53 W13 O52 -148(2) . .
Ce2A O53 W13 O67 -136.4(13) . .
Ce2 O53 W13 O67 -64(2) . .
Ce2A O53 W13 O60 174.0(17) . .
Ce2 O53 W13 O60 -114(3) . .
Ru4 O45 W13 O53 151.6(9) . .
Ru4 O45 W13 O54 -108.8(10) . .
Ru4 O45 W13 O52 53.7(10) . .
Ru4 O45 W13 O67 -22(2) . .
Ru4 O45 W13 O60 -19.9(9) . .
W16 O54 W13 O53 -106.4(12) . .
W16 O54 W13 O45 150.8(12) . .
W16 O54 W13 O52 38(2) . .
W16 O54 W13 O67 -14.0(12) . .
W16 O54 W13 O60 65.9(12) . .
W12 O52 W13 O53 -173.2(6) . .
W12 O52 W13 O45 -70.8(6) . .
W12 O52 W13 O54 41.8(17) . .
W12 O52 W13 O67 94.4(6) . .
W12 O52 W13 O60 13.2(5) . .
W19 O67 W13 O53 118.2(11) . .
W19 O67 W13 O45 -68(2) . .
W19 O67 W13 O54 19.9(11) . .
W19 O67 W13 O52 -145.2(11) . .
W19 O67 W13 O60 -70.3(11) . .
Si2 O60 W13 O53 106(2) . .
W12 O60 W13 O53 -46(3) . .
Si2 O60 W13 O45 -123.5(8) . .
W12 O60 W13 O45 84.2(5) . .
Si2 O60 W13 O54 -29.2(8) . .
W12 O60 W13 O54 178.5(4) . .
Si2 O60 W13 O52 141.9(8) . .
W12 O60 W13 O52 -10.4(4) . .
Si2 O60 W13 O67 55.9(8) . .
W12 O60 W13 O67 -96.5(5) . .
Ru3 O46 W14 O57 -149.4(10) . .
Ru3 O46 W14 O56 110.5(10) . .
Ru3 O46 W14 O58 -51.0(10) . .
Ru3 O46 W14 O70 30(2) . .
Ru3 O46 W14 O59 21.0(9) . .
W16 O56 W14 O57 113.3(12) . .
W16 O56 W14 O46 -144.8(12) . .
W16 O56 W14 O58 -34(2) . .
W16 O56 W14 O70 18.2(11) . .
W16 O56 W14 O59 -60.8(12) . .
W11 O58 W14 O57 170.2(6) . .
W11 O58 W14 O46 68.4(7) . .
W11 O58 W14 O56 -42.2(17) . .
W11 O58 W14 O70 -94.5(7) . .
W11 O58 W14 O59 -14.2(5) . .
W20 O70 W14 O57 -120.2(12) . .
W20 O70 W14 O46 60(2) . .
W20 O70 W14 O56 -21.6(12) . .
W20 O70 W14 O58 142.8(12) . .
W20 O70 W14 O59 69.5(12) . .
Si2 O59 W14 O57 -119(2) . .
W11 O59 W14 O57 35(3) . .
Si2 O59 W14 O46 121.4(8) . .
W11 O59 W14 O46 -84.1(5) . .
Si2 O59 W14 O56 27.8(8) . .
W11 O59 W14 O56 -177.8(5) . .
Si2 O59 W14 O58 -143.1(9) . .
W11 O59 W14 O58 11.4(4) . .
Si2 O59 W14 O70 -55.9(8) . .
W11 O59 W14 O70 98.6(5) . .
W11 O48 W15 O49 145.5(12) . .
W11 O48 W15 O50 -110.1(12) . .
W11 O48 W15 O65 -23(2) . .
W11 O48 W15 O64 45.5(12) . .
W11 O48 W15 O61 -29.5(12) . .
W12 O50 W15 O49 -144.2(13) . .
W12 O50 W15 O48 113.0(13) . .
W12 O50 W15 O65 -43.3(13) . .
W12 O50 W15 O64 22(2) . .
W12 O50 W15 O61 32.9(13) . .
W18 O65 W15 O49 179.7(7) . .
W18 O65 W15 O48 -11.7(17) . .
W18 O65 W15 O50 77.0(7) . .
W18 O65 W15 O64 -80.8(7) . .
W18 O65 W15 O61 -5.1(6) . .
W17 O64 W15 O49 -177.5(7) . .
W17 O64 W15 O48 -76.2(7) . .
W17 O64 W15 O50 15.8(17) . .
W17 O64 W15 O65 81.8(7) . .
W17 O64 W15 O61 5.0(6) . .
Si2 O61 W15 O49 -164(5) . .
W17 O61 W15 O49 -30(6) . .
W18 O61 W15 O49 65(6) . .
Si2 O61 W15 O48 -47.8(7) . .
W17 O61 W15 O48 85.7(4) . .
W18 O61 W15 O48 -178.9(5) . .
Si2 O61 W15 O50 47.2(8) . .
W17 O61 W15 O50 -179.3(5) . .
W18 O61 W15 O50 -83.9(5) . .
Si2 O61 W15 O65 134.9(8) . .
W17 O61 W15 O65 -91.6(5) . .
W18 O61 W15 O65 3.8(4) . .
Si2 O61 W15 O64 -137.3(8) . .
W17 O61 W15 O64 -3.8(5) . .
W18 O61 W15 O64 91.6(5) . .
W20 O69 W16 O55 174.3(6) . .
W20 O69 W16 O68 -83.2(6) . .
W20 O69 W16 O54 -11.0(14) . .
W20 O69 W16 O56 73.3(6) . .
W20 O69 W16 O62 -6.6(5) . .
W19 O68 W16 O55 -178.4(6) . .
W19 O68 W16 O69 78.9(6) . .
W19 O68 W16 O54 -76.3(7) . .
W19 O68 W16 O56 3.7(15) . .
W19 O68 W16 O62 3.7(5) . .
W13 O54 W16 O55 142.3(12) . .
W13 O54 W16 O69 -32.5(19) . .
W13 O54 W16 O68 39.5(12) . .
W13 O54 W16 O56 -116.6(12) . .
W13 O54 W16 O62 -36.8(11) . .
W14 O56 W16 O55 -146.1(11) . .
W14 O56 W16 O69 -42.8(12) . .
W14 O56 W16 O68 32(2) . .
W14 O56 W16 O54 111.3(12) . .
W14 O56 W16 O62 31.9(11) . .
Si2 O62 W16 O55 162(12) . .
W20 O62 W16 O55 28(13) . .
W19 O62 W16 O55 -69(13) . .
Si2 O62 W16 O69 138.8(7) . .
W20 O62 W16 O69 5.0(4) . .
W19 O62 W16 O69 -91.8(4) . .
Si2 O62 W16 O68 -132.2(7) . .
W20 O62 W16 O68 94.0(4) . .
W19 O62 W16 O68 -2.7(4) . .
Si2 O62 W16 O54 -43.2(7) . .
W20 O62 W16 O54 -177.0(4) . .
W19 O62 W16 O54 86.3(4) . .
Si2 O62 W16 O56 47.8(7) . .
W20 O62 W16 O56 -85.9(4) . .
W19 O62 W16 O56 177.3(4) . .
Ce1A O71 W17 O78 -66(4) 1_556 .
Ce1 O71 W17 O78 4(3) 1_556 .
Ce1A O71 W17 O63 -160(4) 1_556 .
Ce1 O71 W17 O63 -90(2) 1_556 .
Ce1A O71 W17 O72 27(4) 1_556 .
Ce1 O71 W17 O72 98(2) 1_556 .
Ce1A O71 W17 O64 114(4) 1_556 .
Ce1 O71 W17 O64 -176(2) 1_556 .
Ce1A O71 W17 O61 65(5) 1_556 .
Ce1 O71 W17 O61 135(2) 1_556 .
W20 O78 W17 O71 -137.8(16) . .
W20 O78 W17 O63 -31.9(16) . .
W20 O78 W17 O72 123.2(16) . .
W20 O78 W17 O64 44(3) . .
W20 O78 W17 O61 50.2(16) . .
W11 O63 W17 O71 -147.3(11) . .
W11 O63 W17 O78 110.6(11) . .
W11 O63 W17 O72 14.7(19) . .
W11 O63 W17 O64 -51.8(11) . .
W11 O63 W17 O61 25.2(10) . .
W18 O72 W17 O71 169.2(7) . .
W18 O72 W17 O78 -89.3(7) . .
W18 O72 W17 O63 6.7(15) . .
W18 O72 W17 O64 73.0(7) . .
W18 O72 W17 O61 -4.3(6) . .
W15 O64 W17 O71 -177.1(7) . .
W15 O64 W17 O78 1(2) . .
W15 O64 W17 O63 78.1(7) . .
W15 O64 W17 O72 -78.9(7) . .
W15 O64 W17 O61 -5.1(6) . .
Si2 O61 W17 O71 -171(2) . .
W18 O61 W17 O71 -36(3) . .
W15 O61 W17 O71 54(3) . .
Si2 O61 W17 O78 -39.5(8) . .
W18 O61 W17 O78 95.9(5) . .
W15 O61 W17 O78 -174.4(5) . .
Si2 O61 W17 O63 52.4(8) . .
W18 O61 W17 O63 -172.2(5) . .
W15 O61 W17 O63 -82.5(4) . .
Si2 O61 W17 O72 -132.3(8) . .
W18 O61 W17 O72 3.2(4) . .
W15 O61 W17 O72 92.9(5) . .
Si2 O61 W17 O64 138.6(8) . .
W18 O61 W17 O64 -86.0(5) . .
W15 O61 W17 O64 3.7(4) . .
W12 O66 W18 O73 145.2(11) . .
W12 O66 W18 O74 -112.1(11) . .
W12 O66 W18 O65 48.2(11) . .
W12 O66 W18 O72 -21.9(19) . .
W12 O66 W18 O61 -28.5(11) . .
W19 O74 W18 O73 134.5(15) . .
W19 O74 W18 O66 30.0(15) . .
W19 O74 W18 O65 -52(2) . .
W19 O74 W18 O72 -124.9(15) . .
W19 O74 W18 O61 -53.9(15) . .
W15 O65 W18 O73 176.9(7) . .
W15 O65 W18 O66 -79.8(7) . .
W15 O65 W18 O74 3.1(19) . .
W15 O65 W18 O72 76.7(7) . .
W15 O65 W18 O61 5.2(6) . .
W17 O72 W18 O73 -170.0(7) . .
W17 O72 W18 O66 -2.8(15) . .
W17 O72 W18 O74 88.2(7) . .
W17 O72 W18 O65 -72.7(7) . .
W17 O72 W18 O61 4.2(5) . .
Si2 O61 W18 O73 168(3) . .
W17 O61 W18 O73 32(3) . .
W15 O61 W18 O73 -59(3) . .
Si2 O61 W18 O66 -50.1(8) . .
W17 O61 W18 O66 173.9(5) . .
W15 O61 W18 O66 83.0(4) . .
Si2 O61 W18 O74 42.4(7) . .
W17 O61 W18 O74 -93.5(5) . .
W15 O61 W18 O74 175.5(5) . .
Si2 O61 W18 O65 -136.9(8) . .
W17 O61 W18 O65 87.2(5) . .
W15 O61 W18 O65 -3.7(4) . .
Si2 O61 W18 O72 132.8(8) . .
W17 O61 W18 O72 -3.1(4) . .
W15 O61 W18 O72 -94.0(4) . .
W18 O74 W19 O75 -132.3(15) . .
W18 O74 W19 O67 -28.4(15) . .
W18 O74 W19 O76 124.7(15) . .
W18 O74 W19 O68 50(3) . .
W18 O74 W19 O62 54.2(15) . .
W13 O67 W19 O75 -145.7(11) . .
W13 O67 W19 O74 115.5(11) . .
W13 O67 W19 O76 22.1(18) . .
W13 O67 W19 O68 -47.0(11) . .
W13 O67 W19 O62 30.3(10) . .
W20 O76 W19 O75 172.8(6) . .
W20 O76 W19 O74 -88.5(7) . .
W20 O76 W19 O67 5.0(14) . .
W20 O76 W19 O68 74.2(7) . .
W20 O76 W19 O62 -3.6(5) . .
W16 O68 W19 O75 -177.1(6) . .
W16 O68 W19 O74 1.0(19) . .
W16 O68 W19 O67 79.8(7) . .
W16 O68 W19 O76 -75.0(6) . .
W16 O68 W19 O62 -3.8(6) . .
Si2 O62 W19 O75 -162(3) . .
W20 O62 W19 O75 -25(4) . .
W16 O62 W19 O75 64(4) . .
Si2 O62 W19 O74 -42.3(7) . .
W20 O62 W19 O74 95.0(5) . .
W16 O62 W19 O74 -175.9(4) . .
Si2 O62 W19 O67 49.3(7) . .
W20 O62 W19 O67 -173.4(5) . .
W16 O62 W19 O67 -84.3(4) . .
Si2 O62 W19 O76 -134.6(7) . .
W20 O62 W19 O76 2.7(4) . .
W16 O62 W19 O76 91.8(4) . .
Si2 O62 W19 O68 136.2(7) . .
W20 O62 W19 O68 -86.5(4) . .
W16 O62 W19 O68 2.6(4) . .
W14 O70 W20 O77 144.9(11) . .
W14 O70 W20 O78 -114.3(12) . .
W14 O70 W20 O69 46.8(12) . .
W14 O70 W20 O76 -22(2) . .
W14 O70 W20 O62 -30.5(11) . .
W17 O78 W20 O77 136.9(16) . .
W17 O78 W20 O70 31.0(16) . .
W17 O78 W20 O69 -58(3) . .
W17 O78 W20 O76 -122.2(16) . .
W17 O78 W20 O62 -50.9(16) . .
W16 O69 W20 O77 179.4(6) . .
W16 O69 W20 O70 -75.6(7) . .
W16 O69 W20 O78 14.2(18) . .
W16 O69 W20 O76 79.2(6) . .
W16 O69 W20 O62 7.0(5) . .
W19 O76 W20 O77 -172.4(7) . .
W19 O76 W20 O70 -4.9(15) . .
W19 O76 W20 O78 88.0(7) . .
W19 O76 W20 O69 -75.0(6) . .
W19 O76 W20 O62 3.7(5) . .
Si2 O62 W20 O77 160(3) . .
W19 O62 W20 O77 24(3) . .
W16 O62 W20 O77 -65(3) . .
Si2 O62 W20 O70 -51.1(7) . .
W19 O62 W20 O70 173.4(5) . .
W16 O62 W20 O70 84.4(5) . .
Si2 O62 W20 O78 42.1(7) . .
W19 O62 W20 O78 -93.4(5) . .
W16 O62 W20 O78 177.6(4) . .
Si2 O62 W20 O69 -140.3(7) . .
W19 O62 W20 O69 84.2(4) . .
W16 O62 W20 O69 -4.8(4) . .
Si2 O62 W20 O76 132.8(8) . .
W19 O62 W20 O76 -2.7(4) . .
W16 O62 W20 O76 -91.6(4) . .
